data_4303160
loop_
_publ_author_name
'Yukinari Sunatsuki'
'Ryohei Kawamoto'
'Kunihiro Fujita'
'Hisashi Maruyama'
'Takayoshi Suzuki'
'Hiroyuki Ishida'
'Masaaki Kojima'
'Seiichiro Iijima'
'Naohide Matsumoto'

_publ_contact_author_address
;
  Department of Chemistry, Faculty of Science,
  Okayama University, 
  3-1-1 Tsushima-naka, 
  Okayama 700-8530, 
  Japan.
;
_publ_contact_author_email kojima@cc.okayama-u.ac.jp
_publ_contact_author_fax +81-86-251-7842
_publ_contact_author_name 'Masaaki Kojima'
_publ_contact_author_phone +81-86-251-7842
_publ_section_title
;
Structures and Spin States of Bis(tridentate)-Type Mononuclear and Triple
Helicate Dinuclear Iron(II) Complexes of Imidazole-4-carbaldehyde azine
;
_journal_name_full 'Inorganic Chemistry'
_journal_page_first 8784
_journal_page_last 8795
_journal_paper_doi 10.1021/ic900977m
_journal_volume 48
_journal_year 2009
_chemical_formula_moiety '2(C24 H24 Fe2 N18), 13(C H3 N O2), H2 O '
_chemical_formula_sum 'C61 H89 B8 F32 Fe4 N49 O27'
_chemical_formula_weight 2858.49
_space_group_IT_number 2
_symmetry_cell_setting triclinic
_symmetry_Int_Tables_number 2
_symmetry_space_group_name_Hall '-P 1'
_symmetry_space_group_name_H-M 'P -1'
_cell_angle_alpha 90.2947(18)
_cell_angle_beta 90.2919(18)
_cell_angle_gamma 108.5083(18)
_cell_formula_units_Z 1
_cell_length_a 11.5903(7)
_cell_length_b 15.5367(10)
_cell_length_c 17.4994(10)
_cell_measurement_reflns_used 18618
_cell_measurement_temperature 173.1
_cell_measurement_theta_max 30.0
_cell_measurement_theta_min 3.0
_cell_volume 2988.1(3)
_computing_cell_refinement PROCESS-AUTO
_computing_data_collection PROCESS-AUTO
_computing_data_reduction CrystalStructure
_computing_publication_material 'CrystalStructure 3.8'
_computing_structure_refinement SHELXL
_computing_structure_solution SIR2004
_diffrn_detector_area_resol_mean 10.00
_diffrn_measured_fraction_theta_full 0.993
_diffrn_measured_fraction_theta_max 0.993
_diffrn_measurement_device_type 'Rigaku RAXIS-RAPID'
_diffrn_measurement_method \w
_diffrn_radiation_type 'Mo K\a'
_diffrn_radiation_wavelength 0.71075
_diffrn_reflns_av_R_equivalents 0.030
_diffrn_reflns_limit_h_max 15
_diffrn_reflns_limit_h_min -13
_diffrn_reflns_limit_k_max 20
_diffrn_reflns_limit_k_min -20
_diffrn_reflns_limit_l_max 22
_diffrn_reflns_limit_l_min -22
_diffrn_reflns_number 29514
_diffrn_reflns_theta_full 27.49
_diffrn_reflns_theta_max 27.49
_exptl_absorpt_coefficient_mu 0.610
_exptl_absorpt_correction_T_max 0.941
_exptl_absorpt_correction_T_min 0.907
_exptl_absorpt_correction_type numerical
_exptl_absorpt_process_details
;
    Higashi, T. (1999). Program for Absorption Correction.
    Rigaku Corporation, Tokyo, Japan.
;
_exptl_crystal_colour red
_exptl_crystal_density_diffrn 1.588
_exptl_crystal_density_method 'not measured'
_exptl_crystal_description block
_exptl_crystal_F_000 1446.00
_exptl_crystal_size_max 0.35
_exptl_crystal_size_mid 0.30
_exptl_crystal_size_min 0.10
_refine_diff_density_max 1.27
_refine_diff_density_min -0.91
_refine_ls_extinction_method none
_refine_ls_goodness_of_fit_ref 1.045
_refine_ls_hydrogen_treatment refall
_refine_ls_number_parameters 979
_refine_ls_number_reflns 13599
_refine_ls_R_factor_gt 0.0682
_refine_ls_shift/su_max 0.0040
_refine_ls_structure_factor_coef Fsqd
_refine_ls_weighting_details 'w = 1/[\s^2^(Fo^2^)+(0.1302P)^2^+3.3210P] where P=(Fo^2^+2Fc^2^)/3'
_refine_ls_weighting_scheme calc
_refine_ls_wR_factor_ref 0.2158
_reflns_number_gt 10286
_reflns_number_total 13599
_reflns_threshold_expression F^2^>2.0\s(F^2^)
_cod_data_source_file ic900977m_si_002_1.cif
_cod_data_source_block '_2H.BF4'
_cod_original_formula_sum 'C61 H89 B8 F32 Fe4 N49 O27 '
_cod_database_code 4303160

loop_
_symmetry_equiv_pos_site_id
_symmetry_equiv_pos_as_xyz
1 +X,+Y,+Z
2 -X,-Y,-Z

loop_
_atom_site_label
_atom_site_type_symbol
_atom_site_fract_x
_atom_site_fract_y
_atom_site_fract_z
_atom_site_U_iso_or_equiv
_atom_site_adp_type
_atom_site_occupancy
_atom_site_symmetry_multiplicity
_atom_site_calc_flag
_atom_site_refinement_flags
_atom_site_disorder_assembly
_atom_site_disorder_group
Fe(1) Fe 0.76981(4) 0.28922(3) 0.74851(2) 0.02539(14) Uani 1.00 1 d . . .
Fe(2) Fe 0.76744(4) 0.03968(3) 0.75284(3) 0.02638(14) Uani 1.00 1 d . . .
F(1) F 0.9826(4) 0.3437(2) 0.3681(2) 0.1148(17) Uani 1.00 1 d . . .
F(2) F 0.8090(2) 0.3000(2) 0.3027(2) 0.0818(10) Uani 1.00 1 d . . .
F(3) F 0.7946(6) 0.2627(3) 0.4214(2) 0.152(2) Uani 1.00 1 d . . .
F(4) F 0.8893(3) 0.1964(2) 0.3410(2) 0.0765(9) Uani 1.00 1 d . . .
F(5) F 0.1157(3) -0.0335(2) 0.8334(2) 0.1049(14) Uani 1.00 1 d . . .
F(6) F 0.2325(3) 0.0651(3) 0.74655(17) 0.0901(11) Uani 1.00 1 d . . .
F(7) F 0.1069(9) 0.1090(9) 0.8082(10) 0.115(4) Uani 0.40 1 d P . .
F(8) F 0.1506(10) 0.1065(6) 0.8570(4) 0.112(3) Uani 0.60 1 d P . .
F(9) F 0.3009(7) 0.0500(8) 0.8649(5) 0.099(3) Uani 0.55 1 d P . .
F(10) F 0.2767(12) 0.1026(9) 0.8658(6) 0.102(4) Uani 0.45 1 d P . .
F(11) F 0.2444(4) 0.3667(3) 0.9113(2) 0.1024(12) Uani 1.00 1 d . . .
F(12) F 0.2977(3) 0.2853(2) 1.0027(2) 0.0978(12) Uani 1.00 1 d . . .
F(13) F 0.2168(4) 0.3942(2) 1.0371(2) 0.1264(18) Uani 1.00 1 d . . .
F(14) F 0.1088(4) 0.2659(3) 0.9861(2) 0.0778(19) Uani 0.63 1 d P . .
F(15) F 0.3760(8) 0.4302(5) 0.9892(5) 0.073(3) Uani 0.37 1 d P . .
F(16) F 0.5917(7) 0.3739(3) 0.3541(2) 0.160(2) Uani 1.00 1 d . . .
F(17) F 0.5457(2) 0.4731(2) 0.43059(16) 0.0627(7) Uani 1.00 1 d . . .
F(18) F 0.5826(5) 0.5081(3) 0.3062(2) 0.1166(17) Uani 1.00 1 d . . .
F(19) F 0.7215(6) 0.4890(7) 0.3800(5) 0.120(4) Uani 0.54 1 d P . .
F(20) F 0.4561(9) 0.4034(12) 0.3217(5) 0.167(7) Uani 0.46 1 d P . .
O(1) O 0.7880(5) 0.7421(3) 0.7582(4) 0.124(2) Uani 1.00 1 d . . .
O(2) O 0.7978(7) 0.6073(3) 0.7645(3) 0.135(2) Uani 1.00 1 d . . .
O(3) O 0.7517(4) 1.0481(3) 0.4736(2) 0.0942(14) Uani 1.00 1 d . . .
O(4) O 0.6124(3) 1.0039(3) 0.5531(2) 0.0848(12) Uani 1.00 1 d . . .
O(5) O 0.9034(6) 0.7910(4) 0.5198(3) 0.089(2) Uani 0.65 1 d P . .
O(6) O 0.7658(9) 0.8183(5) 0.5598(4) 0.142(2) Uani 1.00 1 d . . .
O(7) O 0.6240(15) 0.7436(11) 0.5432(7) 0.093(5) Uani 0.35 1 d P . .
O(8) O 0.5044(10) 0.2614(8) 0.1424(7) 0.180(6) Uani 0.67 1 d P . .
O(9) O 0.6664(7) 0.3797(9) 0.1307(10) 0.328(10) Uani 1.00 1 d . . .
O(10) O 0.5316(11) 0.4729(7) 0.0486(7) 0.067(3) Uani 0.33 1 d P . .
O(11) O 0.4119(6) 0.2303(5) 0.6821(5) 0.075(2) Uani 0.55 1 d P . .
O(12) O 0.2681(17) 0.2423(8) 0.6173(8) 0.117(5) Uani 0.55 1 d P . .
O(13) O 0.3382(15) 0.2612(12) 0.6280(13) 0.114(7) Uani 0.45 1 d P . .
O(14) O 0.1634(10) 0.2716(7) 0.6724(7) 0.102(4) Uani 0.45 1 d P . .
O(15) O 0.8693(9) 0.5064(7) 0.5291(6) 0.100(3) Uani 0.50 1 d P . .
O(16) O 0.9833(11) 0.5932(9) 0.4444(6) 0.118(3) Uani 0.50 1 d P . .
O(17) O 0.9712(11) 0.4325(10) 0.0911(5) 0.123(4) Uani 0.50 1 d P . .
O(18) O 0.9046(13) 0.3652(11) -0.0176(7) 0.135(5) Uani 0.50 1 d P . .
O(19) O 0.849(3) 0.259(2) 0.0578(18) 0.183(11) Uiso 0.30 1 d P . .
O(20) O 0.6705(13) 0.1671(9) 0.0002(8) 0.128(4) Uiso 0.50 1 d P . .
O(21) O 0.494(3) 0.119(2) 0.0091(19) 0.128(10) Uiso 0.20 1 d P . .
O(22) O 0.473(2) -0.0007(16) 0.0564(13) 0.227(8) Uiso 0.50 1 d P . .
N(1) N 0.6425(4) 0.4245(2) 0.9166(2) 0.0590(10) Uani 1.00 1 d . . .
N(2) N 0.7084(2) 0.3477(2) 0.83245(17) 0.0343(6) Uani 1.00 1 d . . .
N(3) N 0.6288(2) 0.18678(18) 0.78124(16) 0.0292(5) Uani 1.00 1 d . . .
N(4) N 0.6129(2) 0.09707(19) 0.75797(16) 0.0302(5) Uani 1.00 1 d . . .
N(5) N 0.6064(2) -0.06930(19) 0.71858(16) 0.0327(6) Uani 1.00 1 d . . .
N(6) N 0.4534(3) -0.1863(2) 0.6820(2) 0.0464(8) Uani 1.00 1 d . . .
N(7) N 1.0774(3) 0.5160(2) 0.7313(2) 0.0482(8) Uani 1.00 1 d . . .
N(8) N 0.9212(2) 0.39336(19) 0.74006(16) 0.0322(6) Uani 1.00 1 d . . .
N(9) N 0.8830(2) 0.24409(18) 0.80891(15) 0.0270(5) Uani 1.00 1 d . . .
N(10) N 0.8540(2) 0.15344(18) 0.83149(16) 0.0288(5) Uani 1.00 1 d . . .
N(11) N 0.7857(2) -0.0220(2) 0.86177(17) 0.0357(6) Uani 1.00 1 d . . .
N(12) N 0.7977(4) -0.0935(2) 0.9671(2) 0.0543(9) Uani 1.00 1 d . . .
N(13) N 0.5992(2) 0.4075(2) 0.5881(2) 0.0403(7) Uani 1.00 1 d . . .
N(14) N 0.6852(2) 0.33984(18) 0.67014(17) 0.0310(5) Uani 1.00 1 d . . .
N(15) N 0.7922(2) 0.22143(18) 0.65775(15) 0.0270(5) Uani 1.00 1 d . . .
N(16) N 0.8349(2) 0.14672(18) 0.66324(15) 0.0271(5) Uani 1.00 1 d . . .
N(17) N 0.9016(2) 0.00313(19) 0.68812(16) 0.0308(5) Uani 1.00 1 d . . .
N(18) N 1.0359(2) -0.0466(2) 0.63112(19) 0.0389(7) Uani 1.00 1 d . . .
N(19) N 0.8395(6) 0.6904(3) 0.7797(3) 0.0932(18) Uani 1.00 1 d . . .
N(20) N 0.6593(4) 0.9912(3) 0.4956(2) 0.0582(10) Uani 1.00 1 d . . .
N(21) N 0.8092(8) 0.7660(7) 0.5449(4) 0.063(2) Uani 0.65 1 d P . .
N(22) N 0.733(2) 0.7497(9) 0.5408(9) 0.090(7) Uani 0.35 1 d P . .
N(23) N 0.5596(10) 0.3455(7) 0.1437(5) 0.110(4) Uani 0.67 1 d P . .
N(24) N 0.5623(17) 0.4281(16) 0.0981(13) 0.108(8) Uani 0.33 1 d P . .
N(25) N 0.3200(11) 0.2509(6) 0.6746(7) 0.058(2) Uani 0.55 1 d P . .
N(26) N 0.2647(16) 0.2727(8) 0.6791(8) 0.070(3) Uani 0.45 1 d P . .
N(27) N 0.9606(14) 0.5340(11) 0.4910(7) 0.072(3) Uani 0.50 1 d P . .
N(28) N 0.964(2) 0.436(2) 0.0172(14) 0.121(9) Uani 0.50 1 d P . .
N(29) N 0.755(2) 0.2115(18) 0.0548(15) 0.114(7) Uiso 0.30 1 d P . .
N(30) N 0.605(5) 0.140(3) 0.049(3) 0.158(16) Uiso 0.20 1 d P . .
C(1) C 0.7329(4) 0.4272(2) 0.8665(2) 0.0450(9) Uani 1.00 1 d . . .
C(2) C 0.5596(4) 0.3413(3) 0.9158(2) 0.0559(11) Uani 1.00 1 d . . .
C(3) C 0.6010(3) 0.2936(2) 0.8626(2) 0.0397(8) Uani 1.00 1 d . . .
C(4) C 0.5621(3) 0.2015(2) 0.8350(2) 0.0388(8) Uani 1.00 1 d . . .
C(5) C 0.5071(3) 0.0456(2) 0.7377(2) 0.0349(7) Uani 1.00 1 d . . .
C(6) C 0.5001(3) -0.0456(2) 0.7162(2) 0.0364(7) Uani 1.00 1 d . . .
C(7) C 0.4059(3) -0.1178(2) 0.6932(2) 0.0457(9) Uani 1.00 1 d . . .
C(8) C 0.5735(3) -0.1547(2) 0.6973(2) 0.0395(8) Uani 1.00 1 d . . .
C(9) C 0.9611(3) 0.4752(2) 0.7108(2) 0.0383(8) Uani 1.00 1 d . . .
C(10) C 1.1150(3) 0.4594(2) 0.7767(2) 0.0497(10) Uani 1.00 1 d . . .
C(11) C 1.0176(3) 0.3825(2) 0.7821(2) 0.0350(7) Uani 1.00 1 d . . .
C(12) C 0.9938(3) 0.2957(2) 0.8176(2) 0.0352(7) Uani 1.00 1 d . . .
C(13) C 0.8761(3) 0.1351(2) 0.90024(19) 0.0345(7) Uani 1.00 1 d . . .
C(14) C 0.8407(3) 0.0402(2) 0.91803(19) 0.0367(7) Uani 1.00 1 d . . .
C(15) C 0.8485(4) -0.0043(3) 0.9842(2) 0.0517(10) Uani 1.00 1 d . . .
C(16) C 0.7607(4) -0.1020(2) 0.8937(2) 0.0467(9) Uani 1.00 1 d . . .
C(17) C 0.6286(3) 0.4008(2) 0.6626(2) 0.0387(7) Uani 1.00 1 d . . .
C(18) C 0.6386(3) 0.3483(2) 0.5464(2) 0.0406(8) Uani 1.00 1 d . . .
C(19) C 0.6925(3) 0.3066(2) 0.5972(2) 0.0330(7) Uani 1.00 1 d . . .
C(20) C 0.7496(3) 0.2374(2) 0.59274(19) 0.0317(6) Uani 1.00 1 d . . .
C(21) C 0.9201(3) 0.1411(2) 0.61952(19) 0.0313(6) Uani 1.00 1 d . . .
C(22) C 0.9572(3) 0.0618(2) 0.6309(2) 0.0315(6) Uani 1.00 1 d . . .
C(23) C 1.0413(3) 0.0315(2) 0.5957(2) 0.0372(7) Uani 1.00 1 d . . .
C(24) C 0.9521(3) -0.0616(2) 0.6862(2) 0.0381(7) Uani 1.00 1 d . . .
C(25) C 0.9514(7) 0.7227(5) 0.8222(4) 0.096(2) Uani 1.00 1 d . . .
C(26) C 0.6102(8) 0.9097(5) 0.4490(5) 0.121(3) Uani 1.00 1 d . . .
C(27) C 0.7557(7) 0.6655(5) 0.5450(5) 0.111(2) Uani 1.00 1 d . . .
C(28) C 0.4891(13) 0.4044(11) 0.1499(7) 0.181(6) Uani 1.00 1 d . . .
C(29) C 0.3010(9) 0.2900(5) 0.7504(4) 0.111(2) Uani 1.00 1 d . . .
C(30) C 1.056(2) 0.509(2) 0.501(2) 0.149(15) Uani 0.50 1 d P . .
C(31) C 1.037(4) 0.521(3) -0.023(2) 0.150(15) Uani 0.50 1 d P . .
C(32) C 0.7213(19) 0.1851(14) 0.1249(12) 0.127(6) Uiso 0.50 1 d P . .
B(1) B 0.8770(6) 0.2758(3) 0.3645(3) 0.0625(15) Uani 1.00 1 d . . .
B(2) B 0.1925(6) 0.0511(5) 0.8201(3) 0.079(2) Uani 1.00 1 d . . .
B(3) B 0.2224(9) 0.3316(7) 0.9847(5) 0.042(2) Uani 0.63 1 d P . .
B(4) B 0.269(2) 0.373(2) 0.9779(19) 0.096(11) Uani 0.37 1 d P . .
B(5) B 0.609(4) 0.464(2) 0.3576(19) 0.19(2) Uani 0.54 1 d P . .
B(6) B 0.5849(11) 0.4516(7) 0.3617(7) 0.034(3) Uani 0.46 1 d P . .
H(1) H 0.8026 0.4784 0.8575 0.054 Uiso 1.00 1 c R . .
H(2) H 0.6388 0.4704 0.9452 0.071 Uiso 1.00 1 c R . .
H(3) H 0.4881 0.3202 0.9457 0.067 Uiso 1.00 1 c R . .
H(4) H 0.4934 0.1558 0.8546 0.047 Uiso 1.00 1 c R . .
H(5) H 0.4381 0.0661 0.7369 0.042 Uiso 1.00 1 c R . .
H(6) H 0.3236 -0.1202 0.6863 0.055 Uiso 1.00 1 c R . .
H(7) H 0.4125 -0.2420 0.6673 0.056 Uiso 1.00 1 c R . .
H(8) H 0.6273 -0.1896 0.6932 0.047 Uiso 1.00 1 c R . .
H(9) H 0.9143 0.5017 0.6797 0.046 Uiso 1.00 1 c R . .
H(10) H 1.1223 0.5707 0.7176 0.058 Uiso 1.00 1 c R . .
H(11) H 1.1928 0.4709 0.7998 0.060 Uiso 1.00 1 c R . .
H(12) H 1.0538 0.2780 0.8447 0.042 Uiso 1.00 1 c R . .
H(13) H 0.9132 0.1810 0.9368 0.041 Uiso 1.00 1 c R . .
H(14) H 0.8822 0.0218 1.0317 0.062 Uiso 1.00 1 c R . .
H(15) H 0.7902 -0.1386 0.9989 0.065 Uiso 1.00 1 c R . .
H(16) H 0.7218 -0.1581 0.8684 0.056 Uiso 1.00 1 c R . .
H(17) H 0.6110 0.4351 0.7033 0.046 Uiso 1.00 1 c R . .
H(18) H 0.5611 0.4439 0.5699 0.048 Uiso 1.00 1 c R . .
H(19) H 0.6303 0.3380 0.4928 0.049 Uiso 1.00 1 c R . .
H(20) H 0.7555 0.2063 0.5468 0.038 Uiso 1.00 1 c R . .
H(21) H 0.9562 0.1857 0.5823 0.038 Uiso 1.00 1 c R . .
H(22) H 1.0930 0.0594 0.5547 0.045 Uiso 1.00 1 c R . .
H(23) H 1.0799 -0.0818 0.6200 0.047 Uiso 1.00 1 c R . .
H(24) H 0.9319 -0.1123 0.7194 0.046 Uiso 1.00 1 c R . .
H(25) H 1.0201 0.7370 0.7869 0.115 Uiso 1.00 1 c R . .
H(26) H 0.9570 0.6756 0.8578 0.115 Uiso 1.00 1 c R . .
H(27) H 0.9534 0.7774 0.8510 0.115 Uiso 1.00 1 c R . .
H(28) H 0.6451 0.8632 0.4660 0.146 Uiso 1.00 1 c R . .
H(29) H 0.6310 0.9241 0.3953 0.146 Uiso 1.00 1 c R . .
H(30) H 0.5215 0.8869 0.4543 0.146 Uiso 1.00 1 c R . .
H(31) H 0.8205 0.6382 0.5522 0.134 Uiso 0.65 1 c R . .
H(32) H 0.7142 0.6449 0.4962 0.134 Uiso 0.65 1 c R . .
H(33) H 0.6971 0.6470 0.5868 0.134 Uiso 0.65 1 c R . .
H(34) H 0.8436 0.6758 0.5441 0.134 Uiso 0.35 1 c R . .
H(35) H 0.7170 0.6273 0.5013 0.134 Uiso 0.35 1 c R . .
H(36) H 0.7219 0.6350 0.5926 0.134 Uiso 0.35 1 c R . .
H(37) H 0.5425 0.4675 0.1483 0.217 Uiso 0.67 1 c R . .
H(38) H 0.4450 0.3937 0.1984 0.217 Uiso 0.67 1 c R . .
H(39) H 0.4307 0.3930 0.1074 0.217 Uiso 0.67 1 c R . .
H(40) H 0.5184 0.3689 0.1870 0.217 Uiso 0.33 1 c R . .
H(41) H 0.4103 0.3672 0.1291 0.217 Uiso 0.33 1 c R . .
H(42) H 0.4798 0.4582 0.1753 0.217 Uiso 0.33 1 c R . .
H(43) H 0.3457 0.3551 0.7517 0.133 Uiso 0.55 1 c R . .
H(44) H 0.3309 0.2597 0.7914 0.133 Uiso 0.55 1 c R . .
H(45) H 0.2141 0.2806 0.7576 0.133 Uiso 0.55 1 c R . .
H(46) H 0.3878 0.2967 0.7543 0.133 Uiso 0.45 1 c R . .
H(47) H 0.2546 0.2398 0.7829 0.133 Uiso 0.45 1 c R . .
H(48) H 0.2877 0.3463 0.7673 0.133 Uiso 0.45 1 c R . .
H(49) H 1.1127 0.5519 0.5363 0.179 Uiso 0.50 1 c R . .
H(50) H 1.0962 0.5086 0.4522 0.179 Uiso 0.50 1 c R . .
H(51) H 1.0320 0.4482 0.5233 0.179 Uiso 0.50 1 c R . .
H(52) H 0.9869 0.5597 -0.0323 0.180 Uiso 0.50 1 c R . .
H(53) H 1.0657 0.5042 -0.0721 0.180 Uiso 0.50 1 c R . .
H(54) H 1.1078 0.5534 0.0086 0.180 Uiso 0.50 1 c R . .

loop_
_atom_site_aniso_label
_atom_site_aniso_U_11
_atom_site_aniso_U_22
_atom_site_aniso_U_33
_atom_site_aniso_U_12
_atom_site_aniso_U_13
_atom_site_aniso_U_23
Fe(1) 0.0271(2) 0.0222(2) 0.0288(2) 0.01044(18) 0.00192(18) 0.00262(17)
Fe(2) 0.0280(2) 0.0232(2) 0.0288(2) 0.00927(18) 0.00230(18) 0.00274(17)
F(1) 0.122(3) 0.0534(19) 0.134(3) -0.0212(19) -0.069(2) 0.035(2)
F(2) 0.0615(18) 0.0441(15) 0.133(3) 0.0076(13) -0.0112(18) 0.0171(17)
F(3) 0.253(7) 0.113(3) 0.092(3) 0.060(4) 0.079(3) 0.011(2)
F(4) 0.082(2) 0.0457(15) 0.113(2) 0.0360(15) -0.0077(18) -0.0020(15)
F(5) 0.105(2) 0.100(2) 0.068(2) -0.026(2) -0.0199(19) 0.0137(19)
F(6) 0.079(2) 0.134(3) 0.0473(16) 0.019(2) 0.0046(15) 0.0038(17)
F(7) 0.055(5) 0.105(8) 0.186(14) 0.030(5) -0.006(7) -0.033(9)
F(8) 0.145(9) 0.117(6) 0.080(4) 0.048(6) 0.042(5) 0.025(4)
F(9) 0.046(3) 0.149(9) 0.064(4) -0.024(5) -0.003(2) 0.036(5)
F(10) 0.084(8) 0.126(10) 0.055(4) -0.024(7) -0.022(4) 0.030(6)
F(11) 0.121(3) 0.096(2) 0.080(2) 0.020(2) -0.008(2) 0.016(2)
F(12) 0.107(2) 0.0557(19) 0.132(3) 0.0272(19) 0.027(2) 0.023(2)
F(13) 0.145(3) 0.075(2) 0.138(3) 0.004(2) 0.053(3) -0.049(2)
F(14) 0.058(2) 0.090(3) 0.062(2) -0.011(2) -0.016(2) -0.004(2)
F(15) 0.075(5) 0.052(4) 0.088(6) 0.015(4) 0.009(4) -0.018(4)
F(16) 0.332(8) 0.099(3) 0.106(3) 0.150(4) -0.026(4) -0.032(2)
F(17) 0.085(2) 0.0643(17) 0.0574(15) 0.0506(15) 0.0078(14) 0.0070(12)
F(18) 0.214(5) 0.104(3) 0.068(2) 0.102(3) 0.009(2) 0.017(2)
F(19) 0.042(3) 0.180(9) 0.137(8) 0.033(4) 0.016(4) 0.016(6)
F(20) 0.084(7) 0.33(2) 0.078(6) 0.049(9) -0.016(5) 0.008(8)
O(1) 0.116(4) 0.054(2) 0.211(6) 0.037(2) 0.032(4) 0.031(3)
O(2) 0.210(6) 0.053(2) 0.150(5) 0.052(3) 0.068(4) 0.021(2)
O(3) 0.098(3) 0.094(3) 0.099(3) 0.041(2) 0.047(2) 0.013(2)
O(4) 0.072(2) 0.134(4) 0.053(2) 0.039(2) 0.0097(19) 0.004(2)
O(5) 0.079(4) 0.095(5) 0.061(3) -0.016(3) 0.022(3) 0.006(3)
O(6) 0.195(7) 0.122(5) 0.127(5) 0.076(6) -0.052(5) -0.028(4)
O(7) 0.100(11) 0.119(12) 0.072(8) 0.049(9) 0.003(7) 0.002(7)
O(8) 0.126(8) 0.144(9) 0.197(11) -0.063(7) -0.046(7) 0.058(8)
O(9) 0.079(5) 0.284(13) 0.57(2) -0.011(6) 0.033(9) -0.251(15)
O(10) 0.085(8) 0.064(7) 0.064(7) 0.038(6) 0.021(6) 0.003(5)
O(11) 0.040(3) 0.079(5) 0.102(6) 0.014(3) 0.008(3) 0.012(4)
O(12) 0.180(14) 0.086(8) 0.091(7) 0.051(8) -0.065(9) -0.012(6)
O(13) 0.092(10) 0.119(11) 0.100(12) -0.010(8) 0.031(10) -0.057(9)
O(14) 0.067(6) 0.093(8) 0.137(10) 0.015(5) -0.018(6) -0.032(6)
O(15) 0.070(5) 0.093(7) 0.115(7) -0.008(5) 0.004(5) -0.018(5)
O(16) 0.121(9) 0.145(10) 0.076(6) 0.026(7) 0.015(6) -0.013(6)
O(17) 0.138(9) 0.208(13) 0.066(5) 0.113(9) -0.002(5) -0.013(6)
O(18) 0.157(11) 0.182(13) 0.097(7) 0.099(10) -0.040(7) -0.053(8)
N(1) 0.077(2) 0.045(2) 0.060(2) 0.0273(19) 0.004(2) -0.0183(17)
N(2) 0.0428(16) 0.0277(14) 0.0350(14) 0.0147(12) -0.0030(12) -0.0015(11)
N(3) 0.0262(13) 0.0262(13) 0.0364(14) 0.0099(10) 0.0006(11) -0.0022(10)
N(4) 0.0272(13) 0.0257(13) 0.0367(14) 0.0069(10) 0.0022(11) -0.0006(10)
N(5) 0.0326(14) 0.0296(14) 0.0339(14) 0.0070(11) 0.0010(11) -0.0022(11)
N(6) 0.0458(18) 0.0307(16) 0.056(2) 0.0030(13) -0.0024(15) -0.0101(14)
N(7) 0.0469(19) 0.0238(15) 0.070(2) 0.0059(13) 0.0068(17) 0.0075(14)
N(8) 0.0368(15) 0.0259(13) 0.0355(14) 0.0122(11) 0.0063(12) 0.0055(11)
N(9) 0.0337(14) 0.0224(12) 0.0252(12) 0.0094(10) 0.0010(10) 0.0027(9)
N(10) 0.0312(13) 0.0240(13) 0.0314(13) 0.0092(10) -0.0007(11) 0.0049(10)
N(11) 0.0406(16) 0.0284(14) 0.0373(15) 0.0097(12) 0.0033(13) 0.0089(11)
N(12) 0.080(2) 0.0405(19) 0.0420(18) 0.0178(18) 0.0036(18) 0.0215(14)
N(13) 0.0395(16) 0.0311(15) 0.0550(18) 0.0180(13) -0.0057(14) 0.0072(13)
N(14) 0.0320(14) 0.0242(13) 0.0404(15) 0.0137(11) 0.0027(12) 0.0027(11)
N(15) 0.0284(13) 0.0246(12) 0.0320(13) 0.0141(10) 0.0052(10) 0.0046(10)
N(16) 0.0329(13) 0.0254(13) 0.0275(12) 0.0157(11) 0.0009(10) 0.0015(10)
N(17) 0.0308(14) 0.0273(13) 0.0377(14) 0.0139(11) 0.0001(11) 0.0021(11)
N(18) 0.0371(16) 0.0390(16) 0.0489(17) 0.0238(13) 0.0010(13) -0.0059(13)
N(19) 0.122(4) 0.067(3) 0.104(4) 0.049(3) 0.048(3) 0.036(3)
N(20) 0.067(2) 0.071(2) 0.052(2) 0.044(2) 0.004(2) 0.0095(19)
N(21) 0.053(4) 0.093(6) 0.048(3) 0.032(4) 0.002(3) -0.009(4)
N(22) 0.140(18) 0.037(7) 0.056(7) -0.025(9) -0.066(11) 0.010(5)
N(23) 0.098(7) 0.098(7) 0.092(6) -0.029(6) -0.002(5) -0.002(5)
N(24) 0.075(11) 0.110(16) 0.096(13) -0.031(10) 0.014(10) -0.064(13)
N(25) 0.055(6) 0.043(4) 0.070(6) 0.008(3) -0.005(5) -0.007(4)
N(26) 0.071(9) 0.051(6) 0.081(9) 0.006(6) 0.009(7) -0.008(5)
N(27) 0.059(7) 0.081(9) 0.060(6) -0.000(7) 0.008(4) -0.027(6)
N(28) 0.124(13) 0.22(2) 0.075(10) 0.130(18) -0.025(10) -0.034(15)
C(1) 0.061(2) 0.0311(18) 0.046(2) 0.0191(17) -0.0016(18) -0.0068(15)
C(2) 0.058(2) 0.056(2) 0.058(2) 0.023(2) 0.013(2) -0.014(2)
C(3) 0.0409(19) 0.041(2) 0.0413(18) 0.0191(16) 0.0025(16) -0.0078(15)
C(4) 0.0297(17) 0.0374(19) 0.049(2) 0.0108(14) 0.0072(15) -0.0034(15)
C(5) 0.0292(16) 0.0341(17) 0.0406(18) 0.0089(14) 0.0027(14) -0.0006(14)
C(6) 0.0328(17) 0.0322(17) 0.0408(18) 0.0058(14) 0.0041(14) -0.0021(14)
C(7) 0.0374(19) 0.039(2) 0.055(2) 0.0053(16) -0.0011(17) -0.0077(17)
C(8) 0.045(2) 0.0309(17) 0.0421(19) 0.0105(15) 0.0025(16) -0.0031(14)
C(9) 0.0413(19) 0.0258(16) 0.048(2) 0.0112(14) 0.0081(16) 0.0083(14)
C(10) 0.040(2) 0.0309(19) 0.072(2) 0.0026(16) -0.006(2) 0.0050(18)
C(11) 0.0330(17) 0.0269(16) 0.0444(18) 0.0087(13) -0.0004(14) 0.0012(13)
C(12) 0.0346(17) 0.0292(17) 0.0406(18) 0.0085(14) -0.0045(14) 0.0030(13)
C(13) 0.0396(18) 0.0349(18) 0.0276(15) 0.0096(14) -0.0048(13) 0.0012(13)
C(14) 0.044(2) 0.0361(18) 0.0278(15) 0.0099(15) -0.0007(14) 0.0077(13)
C(15) 0.069(2) 0.043(2) 0.040(2) 0.013(2) 0.0023(19) 0.0138(16)
C(16) 0.061(2) 0.0309(19) 0.047(2) 0.0128(17) 0.0048(19) 0.0093(15)
C(17) 0.0371(18) 0.0305(17) 0.051(2) 0.0147(14) 0.0011(16) 0.0018(15)
C(18) 0.051(2) 0.0328(18) 0.0413(19) 0.0181(16) -0.0056(16) 0.0060(14)
C(19) 0.0376(18) 0.0300(16) 0.0335(16) 0.0137(14) -0.0005(14) 0.0030(13)
C(20) 0.0410(18) 0.0306(16) 0.0266(14) 0.0158(14) 0.0009(13) 0.0031(12)
C(21) 0.0354(17) 0.0309(16) 0.0300(15) 0.0141(13) 0.0029(13) 0.0026(12)
C(22) 0.0315(16) 0.0301(16) 0.0348(16) 0.0124(13) 0.0006(13) -0.0003(12)
C(23) 0.0329(17) 0.0376(18) 0.0449(19) 0.0165(14) 0.0073(15) 0.0014(15)
C(24) 0.0392(19) 0.0293(17) 0.049(2) 0.0159(14) -0.0024(16) 0.0019(14)
C(25) 0.113(5) 0.113(5) 0.072(3) 0.049(4) 0.019(4) 0.026(3)
C(26) 0.113(6) 0.103(5) 0.164(8) 0.059(5) -0.065(5) -0.061(5)
C(27) 0.090(5) 0.071(4) 0.160(7) 0.007(3) -0.021(5) 0.022(4)
C(28) 0.180(12) 0.284(18) 0.120(8) 0.134(13) -0.037(8) -0.073(10)
C(29) 0.156(7) 0.074(4) 0.102(5) 0.034(4) 0.054(5) 0.007(4)
C(30) 0.13(2) 0.094(16) 0.19(2) -0.005(17) 0.06(2) -0.072(17)
C(31) 0.20(3) 0.23(4) 0.077(13) 0.15(3) -0.006(15) 0.00(2)
B(1) 0.085(4) 0.028(2) 0.064(3) 0.002(2) 0.017(3) 0.001(2)
B(2) 0.055(3) 0.107(5) 0.047(2) -0.014(3) 0.012(2) -0.014(3)
B(3) 0.038(5) 0.051(5) 0.034(3) 0.013(3) -0.006(3) -0.013(3)
B(4) 0.059(14) 0.14(2) 0.108(19) 0.056(15) -0.048(14) -0.09(2)
B(5) 0.32(5) 0.21(3) 0.12(2) 0.20(3) -0.12(2) -0.06(2)
B(6) 0.051(5) 0.024(4) 0.037(5) 0.028(4) 0.041(5) 0.023(4)

loop_
_atom_type_symbol
_atom_type_description
_atom_type_scat_dispersion_real
_atom_type_scat_dispersion_imag
_atom_type_scat_source
C C 0.003 0.002
;
International Tables for Crystallography
(1992, Vol. C, Tables 4.2.6.8 and 6.1.1.4)
;
H H 0.000 0.000
;
International Tables for Crystallography
(1992, Vol. C, Table 6.1.1.4)
;
B B 0.001 0.001
;
International Tables for Crystallography
(1992, Vol. C, Tables 4.2.6.8 and 6.1.1.4)
;
F F 0.017 0.010
;
International Tables for Crystallography
(1992, Vol. C, Tables 4.2.6.8 and 6.1.1.4)
;
Fe Fe 0.346 0.844
;
International Tables for Crystallography
(1992, Vol. C, Tables 4.2.6.8 and 6.1.1.4)
;
N N 0.006 0.003
;
International Tables for Crystallography
(1992, Vol. C, Tables 4.2.6.8 and 6.1.1.4)
;
O O 0.011 0.006
;
International Tables for Crystallography
(1992, Vol. C, Tables 4.2.6.8 and 6.1.1.4)
;

loop_
_geom_angle_atom_site_label_1
_geom_angle_atom_site_label_2
_geom_angle_atom_site_label_3
_geom_angle
_geom_angle_publ_flag
_geom_angle_site_symmetry_1
_geom_angle_site_symmetry_2
_geom_angle_site_symmetry_3
N(2) Fe(1) N(3) 79.76(11) yes . . .
N(2) Fe(1) N(8) 92.35(12) yes . . .
N(2) Fe(1) N(9) 98.26(12) yes . . .
N(2) Fe(1) N(14) 92.03(13) yes . . .
N(2) Fe(1) N(15) 167.06(12) yes . . .
N(3) Fe(1) N(8) 167.25(11) yes . . .
N(3) Fe(1) N(9) 91.59(11) yes . . .
N(3) Fe(1) N(14) 97.97(11) yes . . .
N(3) Fe(1) N(15) 91.43(10) yes . . .
N(8) Fe(1) N(9) 79.56(11) yes . . .
N(8) Fe(1) N(14) 92.26(11) yes . . .
N(8) Fe(1) N(15) 97.89(11) yes . . .
N(9) Fe(1) N(14) 167.07(11) yes . . .
N(9) Fe(1) N(15) 91.39(12) yes . . .
N(14) Fe(1) N(15) 79.73(12) yes . . .
N(4) Fe(2) N(5) 73.91(11) yes . . .
N(4) Fe(2) N(10) 82.70(10) yes . . .
N(4) Fe(2) N(11) 109.85(12) yes . . .
N(4) Fe(2) N(16) 82.49(10) yes . . .
N(4) Fe(2) N(17) 150.00(11) yes . . .
N(5) Fe(2) N(10) 148.58(11) yes . . .
N(5) Fe(2) N(11) 94.10(10) yes . . .
N(5) Fe(2) N(16) 113.65(10) yes . . .
N(5) Fe(2) N(17) 99.69(11) yes . . .
N(10) Fe(2) N(11) 74.19(10) yes . . .
N(10) Fe(2) N(16) 83.02(9) yes . . .
N(10) Fe(2) N(17) 110.88(10) yes . . .
N(11) Fe(2) N(16) 152.04(9) yes . . .
N(11) Fe(2) N(17) 99.74(12) yes . . .
N(16) Fe(2) N(17) 73.24(11) yes . . .
C(1) N(1) C(2) 109.7(4) yes . . .
Fe(1) N(2) C(1) 139.7(2) yes . . .
Fe(1) N(2) C(3) 113.5(2) yes . . .
C(1) N(2) C(3) 106.5(3) yes . . .
Fe(1) N(3) N(4) 121.9(2) yes . . .
Fe(1) N(3) C(4) 117.8(2) yes . . .
N(4) N(3) C(4) 119.2(2) yes . . .
Fe(2) N(4) N(3) 122.49(19) yes . . .
Fe(2) N(4) C(5) 117.9(2) yes . . .
N(3) N(4) C(5) 119.6(3) yes . . .
Fe(2) N(5) C(6) 114.5(2) yes . . .
Fe(2) N(5) C(8) 140.2(2) yes . . .
C(6) N(5) C(8) 105.3(3) yes . . .
C(7) N(6) C(8) 108.4(3) yes . . .
C(9) N(7) C(10) 109.1(3) yes . . .
Fe(1) N(8) C(9) 140.5(2) yes . . .
Fe(1) N(8) C(11) 113.3(2) yes . . .
C(9) N(8) C(11) 106.0(2) yes . . .
Fe(1) N(9) N(10) 122.44(19) yes . . .
Fe(1) N(9) C(12) 118.7(2) yes . . .
N(10) N(9) C(12) 117.9(3) yes . . .
Fe(2) N(10) N(9) 122.08(19) yes . . .
Fe(2) N(10) C(13) 118.3(2) yes . . .
N(9) N(10) C(13) 119.6(2) yes . . .
Fe(2) N(11) C(14) 113.6(2) yes . . .
Fe(2) N(11) C(16) 140.6(2) yes . . .
C(14) N(11) C(16) 105.8(3) yes . . .
C(15) N(12) C(16) 109.0(3) yes . . .
C(17) N(13) C(18) 108.3(3) yes . . .
Fe(1) N(14) C(17) 140.8(2) yes . . .
Fe(1) N(14) C(19) 113.0(2) yes . . .
C(17) N(14) C(19) 106.1(3) yes . . .
Fe(1) N(15) N(16) 121.86(19) yes . . .
Fe(1) N(15) C(20) 118.8(2) yes . . .
N(16) N(15) C(20) 118.5(2) yes . . .
Fe(2) N(16) N(15) 122.09(19) yes . . .
Fe(2) N(16) C(21) 117.9(2) yes . . .
N(15) N(16) C(21) 119.8(2) yes . . .
Fe(2) N(17) C(22) 116.1(2) yes . . .
Fe(2) N(17) C(24) 138.8(2) yes . . .
C(22) N(17) C(24) 105.1(3) yes . . .
C(23) N(18) C(24) 108.5(3) yes . . .
O(1) N(19) O(2) 120.9(7) yes . . .
O(1) N(19) C(25) 120.8(6) yes . . .
O(2) N(19) C(25) 118.4(7) yes . . .
O(3) N(20) O(4) 119.8(4) yes . . .
O(3) N(20) C(26) 117.5(5) yes . . .
O(4) N(20) C(26) 122.7(5) yes . . .
O(5) N(21) O(6) 116.9(11) yes . . .
O(5) N(21) C(27) 113.6(10) yes . . .
O(6) N(21) C(27) 129.1(9) yes . . .
O(6) N(22) O(7) 95(2) yes . . .
O(6) N(22) C(27) 143(2) yes . . .
O(7) N(22) C(27) 114.1(15) yes . . .
O(8) N(23) O(9) 124.6(14) yes . . .
O(8) N(23) C(28) 117.8(11) yes . . .
O(9) N(23) C(28) 117.0(12) yes . . .
O(9) N(24) O(10) 148.5(18) yes . . .
O(9) N(24) C(28) 98.0(18) yes . . .
O(10) N(24) C(28) 114(2) yes . . .
O(11) N(25) O(12) 122.0(15) yes . . .
O(11) N(25) C(29) 105.5(10) yes . . .
O(12) N(25) C(29) 132.4(15) yes . . .
O(13) N(26) O(14) 129.4(17) yes . . .
O(13) N(26) C(29) 120.3(17) yes . . .
O(14) N(26) C(29) 110.2(15) yes . . .
O(15) N(27) O(16) 127.4(18) yes . . .
O(15) N(27) C(30) 123(2) yes . . .
O(16) N(27) C(30) 108.8(19) yes . . .
O(17) N(28) O(18) 118(2) yes . . .
O(17) N(28) C(31) 119(2) yes . . .
O(18) N(28) C(31) 123(2) yes . . .
O(19) N(29) O(20) 139(2) yes . . .
O(19) N(29) C(32) 108(2) yes . . .
O(20) N(29) C(32) 113(2) yes . . .
O(20) N(30) O(21) 100(4) yes . . .
N(1) C(1) N(2) 109.1(3) yes . . .
N(1) C(2) C(3) 104.8(4) yes . . .
N(2) C(3) C(2) 109.9(3) yes . . .
N(2) C(3) C(4) 114.7(3) yes . . .
C(2) C(3) C(4) 135.2(3) yes . . .
N(3) C(4) C(3) 113.7(3) yes . . .
N(4) C(5) C(6) 115.2(3) yes . . .
N(5) C(6) C(5) 118.3(2) yes . . .
N(5) C(6) C(7) 109.7(3) yes . . .
C(5) C(6) C(7) 132.0(4) yes . . .
N(6) C(7) C(6) 105.7(3) yes . . .
N(5) C(8) N(6) 111.0(3) yes . . .
N(7) C(9) N(8) 110.3(3) yes . . .
N(7) C(10) C(11) 105.5(3) yes . . .
N(8) C(11) C(10) 109.1(3) yes . . .
N(8) C(11) C(12) 115.0(2) yes . . .
C(10) C(11) C(12) 135.8(3) yes . . .
N(9) C(12) C(11) 113.2(3) yes . . .
N(10) C(13) C(14) 115.2(2) yes . . .
N(11) C(14) C(13) 118.6(3) yes . . .
N(11) C(14) C(15) 109.7(3) yes . . .
C(13) C(14) C(15) 131.7(3) yes . . .
N(12) C(15) C(14) 105.0(3) yes . . .
N(11) C(16) N(12) 110.5(3) yes . . .
N(13) C(17) N(14) 110.3(3) yes . . .
N(13) C(18) C(19) 106.1(3) yes . . .
N(14) C(19) C(18) 109.3(3) yes . . .
N(14) C(19) C(20) 115.1(3) yes . . .
C(18) C(19) C(20) 135.5(3) yes . . .
N(15) C(20) C(19) 113.1(3) yes . . .
N(16) C(21) C(22) 114.8(2) yes . . .
N(17) C(22) C(21) 117.8(3) yes . . .
N(17) C(22) C(23) 110.0(3) yes . . .
C(21) C(22) C(23) 132.3(3) yes . . .
N(18) C(23) C(22) 105.4(3) yes . . .
N(17) C(24) N(18) 111.0(3) yes . . .
F(1) B(1) F(2) 105.0(4) yes . . .
F(1) B(1) F(3) 120.9(5) yes . . .
F(1) B(1) F(4) 113.4(5) yes . . .
F(2) B(1) F(3) 100.0(5) yes . . .
F(2) B(1) F(4) 103.7(4) yes . . .
F(3) B(1) F(4) 111.2(4) yes . . .
F(5) B(2) F(6) 114.2(5) yes . . .
F(5) B(2) F(7) 104.0(6) yes . . .
F(5) B(2) F(8) 106.7(6) yes . . .
F(5) B(2) F(9) 101.1(7) yes . . .
F(5) B(2) F(10) 127.9(7) yes . . .
F(6) B(2) F(7) 91.7(8) yes . . .
F(6) B(2) F(8) 123.3(8) yes . . .
F(6) B(2) F(9) 104.6(6) yes . . .
F(6) B(2) F(10) 108.9(6) yes . . .
F(7) B(2) F(9) 141.1(9) yes . . .
F(7) B(2) F(10) 102.5(10) yes . . .
F(8) B(2) F(9) 104.3(7) yes . . .
F(11) B(3) F(12) 111.1(8) yes . . .
F(11) B(3) F(13) 112.8(8) yes . . .
F(11) B(3) F(14) 109.0(7) yes . . .
F(12) B(3) F(13) 114.8(7) yes . . .
F(12) B(3) F(14) 103.2(7) yes . . .
F(13) B(3) F(14) 105.1(7) yes . . .
F(11) B(4) F(12) 109(2) yes . . .
F(11) B(4) F(13) 132(2) yes . . .
F(11) B(4) F(15) 111(2) yes . . .
F(12) B(4) F(13) 104(2) yes . . .
F(12) B(4) F(15) 98(2) yes . . .
F(13) B(4) F(15) 97(2) yes . . .
F(16) B(5) F(17) 102(2) yes . . .
F(16) B(5) F(18) 125(2) yes . . .
F(16) B(5) F(19) 97(3) yes . . .
F(17) B(5) F(18) 111(4) yes . . .
F(17) B(5) F(19) 101(2) yes . . .
F(18) B(5) F(19) 117(3) yes . . .
F(16) B(6) F(17) 117.1(9) yes . . .
F(16) B(6) F(18) 126.4(10) yes . . .
F(16) B(6) F(20) 80.7(9) yes . . .
F(17) B(6) F(18) 114.4(9) yes . . .
F(17) B(6) F(20) 99.2(8) yes . . .
F(18) B(6) F(20) 77.3(8) yes . . .
C(1) N(1) H(2) 125.2 no . . .
C(2) N(1) H(2) 125.2 no . . .
C(7) N(6) H(7) 125.8 no . . .
C(8) N(6) H(7) 125.8 no . . .
C(9) N(7) H(10) 125.4 no . . .
C(10) N(7) H(10) 125.4 no . . .
C(15) N(12) H(15) 125.5 no . . .
C(16) N(12) H(15) 125.5 no . . .
C(17) N(13) H(18) 125.9 no . . .
C(18) N(13) H(18) 125.9 no . . .
C(23) N(18) H(23) 125.8 no . . .
C(24) N(18) H(23) 125.8 no . . .
N(1) C(1) H(1) 125.5 no . . .
N(2) C(1) H(1) 125.5 no . . .
N(1) C(2) H(3) 127.6 no . . .
C(3) C(2) H(3) 127.6 no . . .
N(3) C(4) H(4) 123.1 no . . .
C(3) C(4) H(4) 123.1 no . . .
N(4) C(5) H(5) 122.4 no . . .
C(6) C(5) H(5) 122.4 no . . .
N(6) C(7) H(6) 127.2 no . . .
C(6) C(7) H(6) 127.2 no . . .
N(5) C(8) H(8) 124.5 no . . .
N(6) C(8) H(8) 124.5 no . . .
N(7) C(9) H(9) 124.9 no . . .
N(8) C(9) H(9) 124.9 no . . .
N(7) C(10) H(11) 127.2 no . . .
C(11) C(10) H(11) 127.3 no . . .
N(9) C(12) H(12) 123.4 no . . .
C(11) C(12) H(12) 123.4 no . . .
N(10) C(13) H(13) 122.4 no . . .
C(14) C(13) H(13) 122.4 no . . .
N(12) C(15) H(14) 127.5 no . . .
C(14) C(15) H(14) 127.5 no . . .
N(11) C(16) H(16) 124.7 no . . .
N(12) C(16) H(16) 124.8 no . . .
N(13) C(17) H(17) 124.9 no . . .
N(14) C(17) H(17) 124.9 no . . .
N(13) C(18) H(19) 127.0 no . . .
C(19) C(18) H(19) 127.0 no . . .
N(15) C(20) H(20) 123.4 no . . .
C(19) C(20) H(20) 123.4 no . . .
N(16) C(21) H(21) 122.6 no . . .
C(22) C(21) H(21) 122.6 no . . .
N(18) C(23) H(22) 127.3 no . . .
C(22) C(23) H(22) 127.3 no . . .
N(17) C(24) H(24) 124.5 no . . .
N(18) C(24) H(24) 124.5 no . . .
N(19) C(25) H(25) 109.5 no . . .
N(19) C(25) H(26) 109.5 no . . .
N(19) C(25) H(27) 109.5 no . . .
H(25) C(25) H(26) 109.5 no . . .
H(25) C(25) H(27) 109.5 no . . .
H(26) C(25) H(27) 109.5 no . . .
N(20) C(26) H(28) 109.5 no . . .
N(20) C(26) H(29) 109.5 no . . .
N(20) C(26) H(30) 109.5 no . . .
H(28) C(26) H(29) 109.5 no . . .
H(28) C(26) H(30) 109.5 no . . .
H(29) C(26) H(30) 109.5 no . . .
N(21) C(27) H(31) 109.5 no . . .
N(21) C(27) H(32) 109.5 no . . .
N(21) C(27) H(33) 109.5 no . . .
N(22) C(27) H(34) 109.5 no . . .
N(22) C(27) H(35) 109.5 no . . .
N(22) C(27) H(36) 109.5 no . . .
H(31) C(27) H(32) 109.5 no . . .
H(31) C(27) H(33) 109.5 no . . .
H(32) C(27) H(33) 109.5 no . . .
H(34) C(27) H(35) 109.5 no . . .
H(34) C(27) H(36) 109.5 no . . .
H(35) C(27) H(36) 109.5 no . . .
N(23) C(28) H(37) 109.5 no . . .
N(23) C(28) H(38) 109.5 no . . .
N(23) C(28) H(39) 109.5 no . . .
N(24) C(28) H(40) 109.5 no . . .
N(24) C(28) H(41) 109.5 no . . .
N(24) C(28) H(42) 109.5 no . . .
H(37) C(28) H(38) 109.5 no . . .
H(37) C(28) H(39) 109.5 no . . .
H(38) C(28) H(39) 109.5 no . . .
H(40) C(28) H(41) 109.5 no . . .
H(40) C(28) H(42) 109.5 no . . .
H(41) C(28) H(42) 109.5 no . . .
N(25) C(29) H(43) 109.5 no . . .
N(25) C(29) H(44) 109.5 no . . .
N(25) C(29) H(45) 109.5 no . . .
N(26) C(29) H(46) 109.5 no . . .
N(26) C(29) H(47) 109.5 no . . .
N(26) C(29) H(48) 109.5 no . . .
H(43) C(29) H(44) 109.5 no . . .
H(43) C(29) H(45) 109.5 no . . .
H(44) C(29) H(45) 109.5 no . . .
H(46) C(29) H(47) 109.5 no . . .
H(46) C(29) H(48) 109.5 no . . .
H(47) C(29) H(48) 109.5 no . . .
N(27) C(30) H(49) 109.5 no . . .
N(27) C(30) H(50) 109.5 no . . .
N(27) C(30) H(51) 109.5 no . . .
H(49) C(30) H(50) 109.5 no . . .
H(49) C(30) H(51) 109.5 no . . .
H(50) C(30) H(51) 109.5 no . . .
N(28) C(31) H(52) 109.5 no . . .
N(28) C(31) H(53) 109.5 no . . .
N(28) C(31) H(54) 109.5 no . . .
H(52) C(31) H(53) 109.5 no . . .
H(52) C(31) H(54) 109.5 no . . .
H(53) C(31) H(54) 109.5 no . . .

loop_
_geom_bond_atom_site_label_1
_geom_bond_atom_site_label_2
_geom_bond_distance
_geom_bond_publ_flag
_geom_bond_site_symmetry_1
_geom_bond_site_symmetry_2
Fe(1) N(2) 1.974(3) yes . .
Fe(1) N(3) 1.975(2) yes . .
Fe(1) N(8) 1.980(2) yes . .
Fe(1) N(9) 1.977(3) yes . .
Fe(1) N(14) 1.987(3) yes . .
Fe(1) N(15) 1.965(2) yes . .
Fe(2) N(4) 2.242(3) yes . .
Fe(2) N(5) 2.164(2) yes . .
Fe(2) N(10) 2.205(2) yes . .
Fe(2) N(11) 2.177(3) yes . .
Fe(2) N(16) 2.247(2) yes . .
Fe(2) N(17) 2.144(3) yes . .
F(1) B(1) 1.340(6) yes . .
F(2) B(1) 1.455(7) yes . .
F(3) B(1) 1.354(9) yes . .
F(4) B(1) 1.347(6) yes . .
F(5) B(2) 1.355(8) yes . .
F(6) B(2) 1.365(6) yes . .
F(7) B(2) 1.550(17) yes . .
F(8) B(2) 1.287(14) yes . .
F(9) B(2) 1.483(12) yes . .
F(10) B(2) 1.312(13) yes . .
F(11) B(3) 1.390(10) yes . .
F(11) B(4) 1.19(3) yes . .
F(12) B(3) 1.333(13) yes . .
F(12) B(4) 1.55(4) yes . .
F(13) B(3) 1.350(11) yes . .
F(13) B(4) 1.30(3) yes . .
F(14) B(3) 1.387(10) yes . .
F(15) B(4) 1.29(2) yes . .
F(16) B(5) 1.35(4) yes . .
F(16) B(6) 1.241(13) yes . .
F(17) B(5) 1.51(4) yes . .
F(17) B(6) 1.367(13) yes . .
F(18) B(5) 1.23(4) yes . .
F(18) B(6) 1.317(12) yes . .
F(19) B(5) 1.29(5) yes . .
F(20) B(6) 1.598(15) yes . .
O(1) N(19) 1.204(9) yes . .
O(2) N(19) 1.253(7) yes . .
O(3) N(20) 1.218(6) yes . .
O(4) N(20) 1.190(6) yes . .
O(5) N(21) 1.128(11) yes . .
O(6) N(21) 1.113(16) yes . .
O(6) N(22) 1.062(16) yes . .
O(7) N(22) 1.24(3) yes . .
O(8) N(23) 1.260(15) yes . .
O(9) N(23) 1.205(14) yes . .
O(9) N(24) 1.71(2) yes . .
O(10) N(24) 1.23(2) yes . .
O(11) N(25) 1.213(16) yes . .
O(12) N(25) 1.15(2) yes . .
O(13) N(26) 1.29(2) yes . .
O(14) N(26) 1.17(2) yes . .
O(15) N(27) 1.213(17) yes . .
O(16) N(27) 1.20(2) yes . .
O(17) N(28) 1.30(2) yes . .
O(18) N(28) 1.25(3) yes . .
O(19) N(29) 1.11(4) yes . .
O(20) N(29) 1.38(2) yes . .
O(20) N(30) 1.13(5) yes . .
O(21) N(30) 1.41(6) yes . .
N(1) C(1) 1.361(6) yes . .
N(1) C(2) 1.344(5) yes . .
N(2) C(1) 1.315(5) yes . .
N(2) C(3) 1.371(4) yes . .
N(3) N(4) 1.405(4) yes . .
N(3) C(4) 1.285(5) yes . .
N(4) C(5) 1.280(4) yes . .
N(5) C(6) 1.394(5) yes . .
N(5) C(8) 1.310(4) yes . .
N(6) C(7) 1.359(6) yes . .
N(6) C(8) 1.346(5) yes . .
N(7) C(9) 1.341(5) yes . .
N(7) C(10) 1.356(6) yes . .
N(8) C(9) 1.315(4) yes . .
N(8) C(11) 1.390(5) yes . .
N(9) N(10) 1.400(3) yes . .
N(9) C(12) 1.288(4) yes . .
N(10) C(13) 1.281(4) yes . .
N(11) C(14) 1.379(4) yes . .
N(11) C(16) 1.312(5) yes . .
N(12) C(15) 1.354(5) yes . .
N(12) C(16) 1.345(5) yes . .
N(13) C(17) 1.359(5) yes . .
N(13) C(18) 1.360(5) yes . .
N(14) C(17) 1.319(5) yes . .
N(14) C(19) 1.388(4) yes . .
N(15) N(16) 1.402(4) yes . .
N(15) C(20) 1.294(4) yes . .
N(16) C(21) 1.276(4) yes . .
N(17) C(22) 1.375(4) yes . .
N(17) C(24) 1.315(5) yes . .
N(18) C(23) 1.350(5) yes . .
N(18) C(24) 1.339(5) yes . .
N(19) C(25) 1.435(10) yes . .
N(20) C(26) 1.456(9) yes . .
N(21) C(27) 1.486(13) yes . .
N(22) C(27) 1.41(2) yes . .
N(23) C(28) 1.41(2) yes . .
N(24) C(28) 1.22(2) yes . .
N(25) C(29) 1.502(16) yes . .
N(26) C(29) 1.314(17) yes . .
N(27) C(30) 1.30(4) yes . .
N(28) C(31) 1.50(5) yes . .
N(29) C(32) 1.32(3) yes . .
C(2) C(3) 1.368(7) yes . .
C(3) C(4) 1.437(5) yes . .
C(5) C(6) 1.442(5) yes . .
C(6) C(7) 1.352(4) yes . .
C(10) C(11) 1.362(4) yes . .
C(11) C(12) 1.434(5) yes . .
C(13) C(14) 1.436(5) yes . .
C(14) C(15) 1.368(5) yes . .
C(18) C(19) 1.362(5) yes . .
C(19) C(20) 1.432(5) yes . .
C(21) C(22) 1.443(5) yes . .
C(22) C(23) 1.360(5) yes . .
N(1) H(2) 0.880 no . .
N(6) H(7) 0.880 no . .
N(7) H(10) 0.880 no . .
N(12) H(15) 0.880 no . .
N(13) H(18) 0.880 no . .
N(18) H(23) 0.880 no . .
C(1) H(1) 0.950 no . .
C(2) H(3) 0.950 no . .
C(4) H(4) 0.950 no . .
C(5) H(5) 0.950 no . .
C(7) H(6) 0.950 no . .
C(8) H(8) 0.950 no . .
C(9) H(9) 0.950 no . .
C(10) H(11) 0.950 no . .
C(12) H(12) 0.950 no . .
C(13) H(13) 0.950 no . .
C(15) H(14) 0.950 no . .
C(16) H(16) 0.950 no . .
C(17) H(17) 0.950 no . .
C(18) H(19) 0.950 no . .
C(20) H(20) 0.950 no . .
C(21) H(21) 0.950 no . .
C(23) H(22) 0.950 no . .
C(24) H(24) 0.950 no . .
C(25) H(25) 0.980 no . .
C(25) H(26) 0.980 no . .
C(25) H(27) 0.980 no . .
C(26) H(28) 0.980 no . .
C(26) H(29) 0.980 no . .
C(26) H(30) 0.980 no . .
C(27) H(31) 0.980 no . .
C(27) H(32) 0.980 no . .
C(27) H(33) 0.980 no . .
C(27) H(34) 0.980 no . .
C(27) H(35) 0.980 no . .
C(27) H(36) 0.980 no . .
C(28) H(37) 0.980 no . .
C(28) H(38) 0.980 no . .
C(28) H(39) 0.980 no . .
C(28) H(40) 0.980 no . .
C(28) H(41) 0.980 no . .
C(28) H(42) 0.980 no . .
C(29) H(43) 0.980 no . .
C(29) H(44) 0.980 no . .
C(29) H(45) 0.980 no . .
C(29) H(46) 0.980 no . .
C(29) H(47) 0.980 no . .
C(29) H(48) 0.980 no . .
C(30) H(49) 0.980 no . .
C(30) H(50) 0.980 no . .
C(30) H(51) 0.980 no . .
C(31) H(52) 0.980 no . .
C(31) H(53) 0.980 no . .
C(31) H(54) 0.980 no . .

loop_
_geom_contact_atom_site_label_1
_geom_contact_atom_site_label_2
_geom_contact_distance
_geom_contact_publ_flag
_geom_contact_site_symmetry_1
_geom_contact_site_symmetry_2
F(1) O(2) 3.361(8) ? . 2_766
F(1) O(5) 3.428(9) ? . 2_766
F(1) O(15) 2.998(10) ? . 2_766
F(1) O(16) 3.403(12) ? . 2_766
F(1) N(7) 3.042(5) ? . 2_766
F(1) N(19) 3.459(8) ? . 2_766
F(1) N(27) 3.043(15) ? . 2_766
F(1) C(9) 3.022(5) ? . 2_766
F(1) C(27) 3.430(10) ? . 2_766
F(1) C(30) 3.36(3) ? . .
F(1) C(30) 3.35(3) ? . 2_766
F(2) F(16) 3.213(9) ? . .
F(2) N(6) 3.007(4) ? . 2_656
F(2) N(7) 2.810(4) ? . 2_766
F(2) C(7) 3.123(4) ? . 2_656
F(2) C(32) 3.56(2) ? . .
F(3) F(16) 3.532(11) ? . .
F(3) O(3) 3.345(7) ? . 1_545
F(3) N(6) 3.272(7) ? . 2_656
F(3) C(7) 3.328(6) ? . 2_656
F(3) C(18) 3.369(8) ? . .
F(3) C(19) 3.442(6) ? . .
F(3) C(20) 3.052(5) ? . .
F(4) O(3) 3.317(5) ? . 1_545
F(4) O(5) 3.375(7) ? . 2_766
F(4) N(18) 2.774(5) ? . 2_756
F(4) C(7) 3.298(5) ? . 2_656
F(4) C(24) 3.230(5) ? . 2_756
F(4) C(25) 3.429(8) ? . 2_766
F(5) C(15) 3.243(5) ? . 2_657
F(5) C(24) 3.136(5) ? . 1_455
F(5) C(32) 3.53(2) ? . 2_656
F(6) O(11) 2.975(7) ? . .
F(6) O(12) 3.495(15) ? . .
F(6) O(13) 3.58(2) ? . .
F(6) N(18) 3.114(4) ? . 1_455
F(6) N(25) 3.023(11) ? . .
F(6) N(26) 3.349(14) ? . .
F(6) C(5) 3.295(5) ? . .
F(6) C(23) 3.369(5) ? . 1_455
F(6) C(24) 3.382(4) ? . 1_455
F(6) C(29) 3.329(9) ? . .
F(7) O(14) 3.39(2) ? . .
F(7) N(10) 3.245(13) ? . 1_455
F(7) N(17) 3.196(14) ? . 1_455
F(7) N(26) 3.47(2) ? . .
F(7) C(12) 3.545(15) ? . 1_455
F(7) C(13) 3.262(14) ? . 1_455
F(7) C(14) 3.513(13) ? . 1_455
F(7) C(22) 3.506(17) ? . 1_455
F(7) C(24) 3.419(15) ? . 1_455
F(7) C(29) 3.167(14) ? . .
F(8) F(14) 3.491(11) ? . .
F(8) N(12) 3.152(9) ? . 2_657
F(8) C(13) 3.437(13) ? . 1_455
F(8) C(14) 3.578(12) ? . 1_455
F(8) C(15) 3.209(10) ? . 2_657
F(8) C(29) 3.403(11) ? . .
F(9) O(21) 3.30(3) ? . 1_556
F(9) O(22) 3.26(2) ? . 2_656
F(9) N(12) 3.303(10) ? . 2_657
F(9) C(4) 3.239(9) ? . .
F(9) C(5) 3.291(10) ? . .
F(9) C(15) 3.124(10) ? . 2_657
F(9) C(32) 3.58(2) ? . 2_656
F(10) O(21) 3.50(3) ? . 1_556
F(10) N(12) 3.044(12) ? . 2_657
F(10) C(4) 3.224(13) ? . .
F(10) C(15) 3.163(12) ? . 2_657
F(10) C(29) 3.490(16) ? . .
F(11) O(10) 3.049(11) ? . 2_666
F(11) N(24) 3.27(2) ? . 2_666
F(11) C(10) 3.353(6) ? . 1_455
F(11) C(11) 3.527(6) ? . 1_455
F(11) C(12) 3.200(5) ? . 1_455
F(11) C(29) 3.204(9) ? . .
F(12) O(8) 3.517(13) ? . 1_556
F(12) O(10) 3.380(11) ? . 1_556
F(12) N(12) 2.885(4) ? . 2_657
F(12) N(24) 3.564(19) ? . 1_556
F(12) C(2) 3.265(6) ? . .
F(12) C(16) 3.272(5) ? . 2_657
F(12) C(28) 3.503(13) ? . 1_556
F(13) O(2) 3.476(8) ? . 2_667
F(13) O(10) 3.466(13) ? . 1_556
F(13) O(10) 3.357(12) ? . 2_666
F(13) O(17) 3.232(15) ? . 1_456
F(13) N(1) 2.881(5) ? . 2_667
F(13) N(19) 3.456(8) ? . 2_667
F(13) N(28) 3.22(3) ? . 1_456
F(13) C(1) 3.131(6) ? . 2_667
F(13) C(25) 3.317(8) ? . 2_667
F(13) C(31) 3.45(5) ? . 1_456
F(14) F(8) 3.491(11) ? . .
F(14) O(18) 3.209(19) ? . 1_456
F(14) O(19) 3.24(3) ? . 1_456
F(14) N(12) 3.299(7) ? . 2_657
F(14) N(28) 3.60(3) ? . 1_456
F(14) C(12) 3.324(6) ? . 1_455
F(14) C(13) 3.179(5) ? . 1_455
F(14) C(25) 3.445(8) ? . 2_667
F(15) F(15) 3.022(10) ? . 2_667
F(15) O(10) 1.996(15) ? . 1_556
F(15) O(10) 1.686(13) ? . 2_666
F(15) N(1) 3.372(10) ? . .
F(15) N(1) 2.851(10) ? . 2_667
F(15) N(24) 2.88(2) ? . 1_556
F(15) N(24) 2.60(2) ? . 2_666
F(15) C(2) 3.156(11) ? . .
F(15) C(28) 3.177(16) ? . 1_556
F(15) C(28) 3.540(16) ? . 2_666
F(16) F(2) 3.213(9) ? . .
F(16) F(3) 3.532(11) ? . .
F(16) O(7) 3.161(16) ? . 2_666
F(16) N(6) 2.860(6) ? . 2_656
F(16) C(8) 3.448(5) ? . 2_656
F(16) C(18) 3.451(6) ? . .
F(17) F(17) 2.880(4) ? . 2_666
F(17) O(7) 3.351(15) ? . 2_666
F(17) N(13) 3.071(4) ? . .
F(17) N(13) 2.890(5) ? . 2_666
F(17) C(18) 3.221(5) ? . .
F(17) C(27) 3.503(8) ? . 2_666
F(18) O(13) 3.589(19) ? . 2_666
F(18) N(13) 3.370(7) ? . 2_666
F(18) N(25) 3.565(10) ? . 2_666
F(18) N(26) 3.311(13) ? . 2_666
F(18) C(17) 3.241(8) ? . 2_666
F(18) C(28) 3.172(13) ? . .
F(18) C(29) 3.164(8) ? . 2_666
F(19) O(15) 3.077(14) ? . .
F(19) O(16) 3.151(13) ? . .
F(19) N(7) 3.066(9) ? . 2_766
F(19) N(27) 3.262(17) ? . .
F(19) C(10) 3.297(10) ? . 2_766
F(19) C(18) 3.598(11) ? . .
F(19) C(30) 3.29(3) ? . 2_766
F(20) O(1) 3.307(12) ? . 2_666
F(20) O(2) 3.257(14) ? . 2_666
F(20) O(7) 3.22(2) ? . 2_666
F(20) N(13) 3.563(19) ? . 2_666
F(20) N(23) 3.557(16) ? . .
F(20) C(17) 3.49(2) ? . 2_666
F(20) C(27) 3.320(13) ? . 2_666
F(20) C(28) 3.032(16) ? . .
O(1) F(20) 3.307(12) ? . 2_666
O(1) C(8) 3.523(8) ? . 1_565
O(1) C(16) 3.467(7) ? . 1_565
O(1) C(24) 3.300(6) ? . 1_565
O(2) F(1) 3.361(8) ? . 2_766
O(2) F(13) 3.476(8) ? . 2_667
O(2) F(20) 3.257(14) ? . 2_666
O(2) C(1) 3.210(6) ? . .
O(2) C(9) 3.337(8) ? . .
O(3) F(3) 3.345(7) ? . 1_565
O(3) F(4) 3.317(5) ? . 1_565
O(3) N(18) 3.083(6) ? . 2_766
O(3) C(21) 3.246(5) ? . 1_565
O(3) C(22) 3.591(6) ? . 1_565
O(3) C(23) 3.264(7) ? . 2_766
O(4) O(4) 3.162(6) ? . 2_676
O(4) N(5) 3.110(5) ? . 1_565
O(4) N(16) 3.400(4) ? . 1_565
O(4) N(20) 3.282(7) ? . 2_676
O(4) C(5) 3.588(5) ? . 1_565
O(4) C(6) 3.141(5) ? . 1_565
O(4) C(7) 3.543(5) ? . 1_565
O(4) C(8) 3.466(6) ? . 1_565
O(4) C(20) 3.531(5) ? . 1_565
O(4) C(26) 3.265(11) ? . 2_676
O(5) F(1) 3.428(9) ? . 2_766
O(5) F(4) 3.375(7) ? . 2_766
O(5) O(12) 3.042(17) ? . 2_666
O(5) O(14) 3.509(14) ? . 2_666
O(5) N(18) 3.159(7) ? . 1_565
O(5) C(21) 3.154(7) ? . 2_766
O(5) C(22) 3.543(7) ? . 2_766
O(5) C(23) 3.323(8) ? . 2_766
O(6) O(12) 3.219(16) ? . 2_666
O(6) O(13) 3.57(2) ? . 2_666
O(6) N(17) 3.577(7) ? . 1_565
O(6) N(18) 3.394(8) ? . 1_565
O(6) N(20) 3.483(11) ? . .
O(6) C(8) 3.402(10) ? . 1_565
O(6) C(24) 3.223(8) ? . 1_565
O(6) C(26) 3.263(14) ? . .
O(7) F(16) 3.161(16) ? . 2_666
O(7) F(17) 3.351(15) ? . 2_666
O(7) F(20) 3.22(2) ? . 2_666
O(7) O(12) 3.06(2) ? . 2_666
O(7) O(13) 3.03(2) ? . 2_666
O(7) N(6) 3.520(18) ? . 1_565
O(7) C(8) 3.267(16) ? . 1_565
O(7) C(18) 3.306(16) ? . 2_666
O(7) C(26) 3.12(2) ? . .
O(8) F(12) 3.517(13) ? . 1_554
O(8) O(21) 3.18(3) ? . .
O(8) N(6) 3.381(13) ? . 2_656
O(8) N(29) 3.59(3) ? . .
O(8) N(30) 3.00(6) ? . .
O(8) C(8) 3.250(13) ? . 2_656
O(8) C(16) 3.332(10) ? . 2_656
O(8) C(32) 3.12(2) ? . .
O(9) O(17) 3.439(15) ? . .
O(9) O(19) 3.48(4) ? . .
O(9) N(29) 3.37(3) ? . .
O(9) C(10) 3.346(12) ? . 2_766
O(9) C(32) 3.28(2) ? . .
O(10) F(11) 3.049(11) ? . 2_666
O(10) F(12) 3.380(11) ? . 1_554
O(10) F(13) 3.466(13) ? . 1_554
O(10) F(13) 3.357(12) ? . 2_666
O(10) F(15) 1.996(15) ? . 1_554
O(10) F(15) 1.686(13) ? . 2_666
O(10) O(10) 2.129(18) ? . 2_665
O(10) N(1) 2.859(14) ? . 1_554
O(10) N(1) 3.004(15) ? . 2_666
O(10) N(24) 3.35(2) ? . 2_665
O(10) C(2) 3.172(14) ? . 1_554
O(10) C(2) 3.430(15) ? . 2_666
O(10) B(3) 3.497(14) ? . 2_666
O(10) B(4) 3.18(2) ? . 1_554
O(10) B(4) 2.79(3) ? . 2_666
O(11) F(6) 2.975(7) ? . .
O(11) C(26) 3.107(12) ? . 2_666
O(12) F(6) 3.495(15) ? . .
O(12) O(5) 3.042(17) ? . 2_666
O(12) O(6) 3.219(16) ? . 2_666
O(12) O(7) 3.06(2) ? . 2_666
O(12) N(21) 2.963(17) ? . 2_666
O(12) N(22) 2.77(2) ? . 2_666
O(12) C(23) 3.506(13) ? . 1_455
O(12) C(26) 3.32(2) ? . 2_666
O(12) C(27) 3.238(18) ? . 2_666
O(13) F(6) 3.58(2) ? . .
O(13) F(18) 3.589(19) ? . 2_666
O(13) O(6) 3.57(2) ? . 2_666
O(13) O(7) 3.03(2) ? . 2_666
O(13) N(21) 3.43(2) ? . 2_666
O(13) N(22) 3.05(2) ? . 2_666
O(13) C(26) 3.19(2) ? . 2_666
O(13) C(27) 3.53(2) ? . 2_666
O(14) F(7) 3.39(2) ? . .
O(14) O(5) 3.509(14) ? . 2_666
O(14) C(11) 3.371(14) ? . 1_455
O(14) C(12) 3.311(13) ? . 1_455
O(14) C(21) 3.041(10) ? . 1_455
O(14) C(22) 3.446(10) ? . 1_455
O(15) F(1) 2.998(10) ? . 2_766
O(15) F(19) 3.077(14) ? . .
O(15) C(27) 3.160(15) ? . .
O(16) F(1) 3.403(12) ? . 2_766
O(16) F(19) 3.151(13) ? . .
O(17) F(13) 3.232(15) ? . 1_654
O(17) O(9) 3.439(15) ? . .
O(17) C(25) 3.212(18) ? . 2_766
O(18) F(14) 3.209(19) ? . 1_654
O(18) N(2) 3.417(14) ? . 1_554
O(18) N(9) 3.530(14) ? . 1_554
O(18) C(1) 3.195(17) ? . 1_554
O(18) C(12) 3.357(15) ? . 1_554
O(19) F(14) 3.24(3) ? . 1_654
O(19) O(9) 3.48(4) ? . .
O(19) C(13) 3.43(3) ? . 1_554
O(19) C(25) 3.06(3) ? . 2_766
O(20) O(22) 2.77(2) ? . 2_655
O(20) C(3) 3.368(16) ? . 1_554
O(20) C(4) 3.261(15) ? . 1_554
O(20) C(13) 3.126(16) ? . 1_554
O(20) C(14) 3.510(17) ? . 1_554
O(21) F(9) 3.30(3) ? . 1_554
O(21) F(10) 3.50(3) ? . 1_554
O(21) O(8) 3.18(3) ? . .
O(21) O(22) 2.30(4) ? . 2_655
O(21) N(12) 3.30(3) ? . 2_656
O(21) C(4) 3.31(3) ? . 1_554
O(21) C(16) 3.35(3) ? . 2_656
O(22) F(9) 3.26(2) ? . 2_656
O(22) O(20) 2.77(2) ? . 2_655
O(22) O(21) 2.30(4) ? . 2_655
O(22) O(22) 2.07(3) ? . 2_655
O(22) N(4) 3.60(2) ? . 2_656
O(22) N(11) 3.44(2) ? . 2_656
O(22) N(30) 2.75(5) ? . 2_655
O(22) C(4) 3.58(2) ? . 2_656
O(22) C(14) 3.52(2) ? . 2_656
N(1) F(13) 2.881(5) ? . 2_667
N(1) F(15) 3.372(10) ? . .
N(1) F(15) 2.851(10) ? . 2_667
N(1) O(10) 2.859(14) ? . 1_556
N(1) O(10) 3.004(15) ? . 2_666
N(1) N(24) 3.32(2) ? . 1_556
N(1) B(4) 3.50(3) ? . 2_667
N(2) O(18) 3.417(14) ? . 1_556
N(4) O(22) 3.60(2) ? . 2_656
N(5) O(4) 3.110(5) ? . 1_545
N(6) F(2) 3.007(4) ? . 2_656
N(6) F(3) 3.272(7) ? . 2_656
N(6) F(16) 2.860(6) ? . 2_656
N(6) O(7) 3.520(18) ? . 1_545
N(6) O(8) 3.381(13) ? . 2_656
N(7) F(1) 3.042(5) ? . 2_766
N(7) F(2) 2.810(4) ? . 2_766
N(7) F(19) 3.066(9) ? . 2_766
N(7) B(1) 3.541(6) ? . 2_766
N(9) O(18) 3.530(14) ? . 1_556
N(10) F(7) 3.245(13) ? . 1_655
N(11) O(22) 3.44(2) ? . 2_656
N(12) F(8) 3.152(9) ? . 2_657
N(12) F(9) 3.303(10) ? . 2_657
N(12) F(10) 3.044(12) ? . 2_657
N(12) F(12) 2.885(4) ? . 2_657
N(12) F(14) 3.299(7) ? . 2_657
N(12) O(21) 3.30(3) ? . 2_656
N(13) F(17) 3.071(4) ? . .
N(13) F(17) 2.890(5) ? . 2_666
N(13) F(18) 3.370(7) ? . 2_666
N(13) F(20) 3.563(19) ? . 2_666
N(16) O(4) 3.400(4) ? . 1_545
N(17) F(7) 3.196(14) ? . 1_655
N(17) O(6) 3.577(7) ? . 1_545
N(18) F(4) 2.774(5) ? . 2_756
N(18) F(6) 3.114(4) ? . 1_655
N(18) O(3) 3.083(6) ? . 2_766
N(18) O(5) 3.159(7) ? . 1_545
N(18) O(6) 3.394(8) ? . 1_545
N(18) N(21) 3.565(9) ? . 1_545
N(19) F(1) 3.459(8) ? . 2_766
N(19) F(13) 3.456(8) ? . 2_667
N(20) O(4) 3.282(7) ? . 2_676
N(20) O(6) 3.483(11) ? . .
N(21) O(12) 2.963(17) ? . 2_666
N(21) O(13) 3.43(2) ? . 2_666
N(21) N(18) 3.565(9) ? . 1_565
N(22) O(12) 2.77(2) ? . 2_666
N(22) O(13) 3.05(2) ? . 2_666
N(23) F(20) 3.557(16) ? . .
N(23) C(32) 3.58(2) ? . .
N(24) F(11) 3.27(2) ? . 2_666
N(24) F(12) 3.564(19) ? . 1_554
N(24) F(15) 2.88(2) ? . 1_554
N(24) F(15) 2.60(2) ? . 2_666
N(24) O(10) 3.35(2) ? . 2_665
N(24) N(1) 3.32(2) ? . 1_554
N(24) C(2) 3.45(2) ? . 1_554
N(24) B(4) 3.38(4) ? . 2_666
N(25) F(6) 3.023(11) ? . .
N(25) F(18) 3.565(10) ? . 2_666
N(25) C(26) 3.579(16) ? . 2_666
N(26) F(6) 3.349(14) ? . .
N(26) F(7) 3.47(2) ? . .
N(26) F(18) 3.311(13) ? . 2_666
N(27) F(1) 3.043(15) ? . 2_766
N(27) F(19) 3.262(17) ? . .
N(28) F(13) 3.22(3) ? . 1_654
N(28) F(14) 3.60(3) ? . 1_654
N(29) O(8) 3.59(3) ? . .
N(29) O(9) 3.37(3) ? . .
N(29) C(13) 3.43(2) ? . 1_554
N(30) O(8) 3.00(6) ? . .
N(30) O(22) 2.75(5) ? . 2_655
C(1) F(13) 3.131(6) ? . 2_667
C(1) O(2) 3.210(6) ? . .
C(1) O(18) 3.195(17) ? . 1_556
C(2) F(12) 3.265(6) ? . .
C(2) F(15) 3.156(11) ? . .
C(2) O(10) 3.172(14) ? . 1_556
C(2) O(10) 3.430(15) ? . 2_666
C(2) N(24) 3.45(2) ? . 1_556
C(3) O(20) 3.368(16) ? . 1_556
C(4) F(9) 3.239(9) ? . .
C(4) F(10) 3.224(13) ? . .
C(4) O(20) 3.261(15) ? . 1_556
C(4) O(21) 3.31(3) ? . 1_556
C(4) O(22) 3.58(2) ? . 2_656
C(5) F(6) 3.295(5) ? . .
C(5) F(9) 3.291(10) ? . .
C(5) O(4) 3.588(5) ? . 1_545
C(6) O(4) 3.141(5) ? . 1_545
C(7) F(2) 3.123(4) ? . 2_656
C(7) F(3) 3.328(6) ? . 2_656
C(7) F(4) 3.298(5) ? . 2_656
C(7) O(4) 3.543(5) ? . 1_545
C(7) C(32) 3.54(2) ? . 2_656
C(7) B(1) 3.553(6) ? . 2_656
C(8) F(16) 3.448(5) ? . 2_656
C(8) O(1) 3.523(8) ? . 1_545
C(8) O(4) 3.466(6) ? . 1_545
C(8) O(6) 3.402(10) ? . 1_545
C(8) O(7) 3.267(16) ? . 1_545
C(8) O(8) 3.250(13) ? . 2_656
C(9) F(1) 3.022(5) ? . 2_766
C(9) O(2) 3.337(8) ? . .
C(10) F(11) 3.353(6) ? . 1_655
C(10) F(19) 3.297(10) ? . 2_766
C(10) O(9) 3.346(12) ? . 2_766
C(11) F(11) 3.527(6) ? . 1_655
C(11) O(14) 3.371(14) ? . 1_655
C(12) F(7) 3.545(15) ? . 1_655
C(12) F(11) 3.200(5) ? . 1_655
C(12) F(14) 3.324(6) ? . 1_655
C(12) O(14) 3.311(13) ? . 1_655
C(12) O(18) 3.357(15) ? . 1_556
C(13) F(7) 3.262(14) ? . 1_655
C(13) F(8) 3.437(13) ? . 1_655
C(13) F(14) 3.179(5) ? . 1_655
C(13) O(19) 3.43(3) ? . 1_556
C(13) O(20) 3.126(16) ? . 1_556
C(13) N(29) 3.43(2) ? . 1_556
C(14) F(7) 3.513(13) ? . 1_655
C(14) F(8) 3.578(12) ? . 1_655
C(14) O(20) 3.510(17) ? . 1_556
C(14) O(22) 3.52(2) ? . 2_656
C(15) F(5) 3.243(5) ? . 2_657
C(15) F(8) 3.209(10) ? . 2_657
C(15) F(9) 3.124(10) ? . 2_657
C(15) F(10) 3.163(12) ? . 2_657
C(15) C(15) 3.513(7) ? . 2_757
C(15) B(2) 3.509(7) ? . 2_657
C(16) F(12) 3.272(5) ? . 2_657
C(16) O(1) 3.467(7) ? . 1_545
C(16) O(8) 3.332(10) ? . 2_656
C(16) O(21) 3.35(3) ? . 2_656
C(17) F(18) 3.241(8) ? . 2_666
C(17) F(20) 3.49(2) ? . 2_666
C(18) F(3) 3.369(8) ? . .
C(18) F(16) 3.451(6) ? . .
C(18) F(17) 3.221(5) ? . .
C(18) F(19) 3.598(11) ? . .
C(18) O(7) 3.306(16) ? . 2_666
C(19) F(3) 3.442(6) ? . .
C(20) F(3) 3.052(5) ? . .
C(20) O(4) 3.531(5) ? . 1_545
C(21) O(3) 3.246(5) ? . 1_545
C(21) O(5) 3.154(7) ? . 2_766
C(21) O(14) 3.041(10) ? . 1_655
C(22) F(7) 3.506(17) ? . 1_655
C(22) O(3) 3.591(6) ? . 1_545
C(22) O(5) 3.543(7) ? . 2_766
C(22) O(14) 3.446(10) ? . 1_655
C(23) F(6) 3.369(5) ? . 1_655
C(23) O(3) 3.264(7) ? . 2_766
C(23) O(5) 3.323(8) ? . 2_766
C(23) O(12) 3.506(13) ? . 1_655
C(23) C(23) 3.524(5) ? . 2_756
C(24) F(4) 3.230(5) ? . 2_756
C(24) F(5) 3.136(5) ? . 1_655
C(24) F(6) 3.382(4) ? . 1_655
C(24) F(7) 3.419(15) ? . 1_655
C(24) O(1) 3.300(6) ? . 1_545
C(24) O(6) 3.223(8) ? . 1_545
C(25) F(4) 3.429(8) ? . 2_766
C(25) F(13) 3.317(8) ? . 2_667
C(25) F(14) 3.445(8) ? . 2_667
C(25) O(17) 3.212(18) ? . 2_766
C(25) O(19) 3.06(3) ? . 2_766
C(26) O(4) 3.265(11) ? . 2_676
C(26) O(6) 3.263(14) ? . .
C(26) O(7) 3.12(2) ? . .
C(26) O(11) 3.107(12) ? . 2_666
C(26) O(12) 3.32(2) ? . 2_666
C(26) O(13) 3.19(2) ? . 2_666
C(26) N(25) 3.579(16) ? . 2_666
C(27) F(1) 3.430(10) ? . 2_766
C(27) F(17) 3.503(8) ? . 2_666
C(27) F(20) 3.320(13) ? . 2_666
C(27) O(12) 3.238(18) ? . 2_666
C(27) O(13) 3.53(2) ? . 2_666
C(27) O(15) 3.160(15) ? . .
C(28) F(12) 3.503(13) ? . 1_554
C(28) F(15) 3.177(16) ? . 1_554
C(28) F(15) 3.540(16) ? . 2_666
C(28) F(18) 3.172(13) ? . .
C(28) F(20) 3.032(16) ? . .
C(29) F(6) 3.329(9) ? . .
C(29) F(7) 3.167(14) ? . .
C(29) F(8) 3.403(11) ? . .
C(29) F(10) 3.490(16) ? . .
C(29) F(11) 3.204(9) ? . .
C(29) F(18) 3.164(8) ? . 2_666
C(30) F(1) 3.36(3) ? . .
C(30) F(1) 3.35(3) ? . 2_766
C(30) F(19) 3.29(3) ? . 2_766
C(31) F(13) 3.45(5) ? . 1_654
C(32) F(2) 3.56(2) ? . .
C(32) F(5) 3.53(2) ? . 2_656
C(32) F(9) 3.58(2) ? . 2_656
C(32) O(8) 3.12(2) ? . .
C(32) O(9) 3.28(2) ? . .
C(32) N(23) 3.58(2) ? . .
C(32) C(7) 3.54(2) ? . 2_656
B(1) N(7) 3.541(6) ? . 2_766
B(1) C(7) 3.553(6) ? . 2_656
B(2) C(15) 3.509(7) ? . 2_657
B(3) O(10) 3.497(14) ? . 2_666
B(4) O(10) 3.18(2) ? . 1_556
B(4) O(10) 2.79(3) ? . 2_666
B(4) N(1) 3.50(3) ? . 2_667
B(4) N(24) 3.38(4) ? . 2_666
F(1) H(9) 2.471 ? . 2_766
F(1) H(10) 2.553 ? . 2_766
F(1) H(25) 2.979 ? . 2_766
F(1) H(31) 2.606 ? . 2_766
F(1) H(34) 2.622 ? . 2_766
F(1) H(36) 3.401 ? . 2_766
F(1) H(49) 2.787 ? . 2_766
F(1) H(50) 2.874 ? . .
F(1) H(51) 3.112 ? . .
F(2) H(6) 2.736 ? . 2_656
F(2) H(7) 2.497 ? . 2_656
F(2) H(10) 1.946 ? . 2_766
F(2) H(25) 2.730 ? . 2_766
F(2) H(49) 3.555 ? . 2_766
F(3) H(6) 2.888 ? . 2_656
F(3) H(7) 2.783 ? . 2_656
F(3) H(10) 3.471 ? . 2_766
F(3) H(19) 2.825 ? . .
F(3) H(20) 2.358 ? . .
F(3) H(49) 2.828 ? . 2_766
F(4) H(6) 2.418 ? . 2_656
F(4) H(23) 2.044 ? . 2_756
F(4) H(24) 2.974 ? . 2_756
F(4) H(25) 2.557 ? . 2_766
F(5) H(14) 2.365 ? . 2_657
F(5) H(24) 2.880 ? . 1_455
F(5) H(25) 3.473 ? . 1_445
F(5) H(27) 2.962 ? . 1_445
F(6) H(4) 3.452 ? . .
F(6) H(5) 2.384 ? . .
F(6) H(6) 3.524 ? . .
F(6) H(23) 3.254 ? . 1_455
F(6) H(29) 2.927 ? . 2_666
F(6) H(44) 2.973 ? . .
F(6) H(45) 3.427 ? . .
F(6) H(46) 3.477 ? . .
F(6) H(47) 2.717 ? . .
F(7) H(12) 2.949 ? . 1_455
F(7) H(14) 3.494 ? . 2_657
F(7) H(15) 3.553 ? . 2_657
F(7) H(44) 2.909 ? . .
F(7) H(45) 2.714 ? . .
F(7) H(47) 2.251 ? . .
F(8) H(12) 3.211 ? . 1_455
F(8) H(13) 3.593 ? . 1_455
F(8) H(14) 2.733 ? . 2_657
F(8) H(15) 2.613 ? . 2_657
F(8) H(44) 2.871 ? . .
F(8) H(45) 3.112 ? . .
F(8) H(47) 2.426 ? . .
F(9) H(4) 2.323 ? . .
F(9) H(5) 2.720 ? . .
F(9) H(14) 2.752 ? . 2_657
F(9) H(15) 3.099 ? . 2_657
F(9) H(44) 3.424 ? . .
F(9) H(47) 3.478 ? . .
F(10) H(4) 2.392 ? . .
F(10) H(5) 3.100 ? . .
F(10) H(14) 2.855 ? . 2_657
F(10) H(15) 2.608 ? . 2_657
F(10) H(44) 2.668 ? . .
F(10) H(46) 3.490 ? . .
F(10) H(47) 2.664 ? . .
F(11) H(2) 3.503 ? . 2_667
F(11) H(3) 3.185 ? . .
F(11) H(11) 2.724 ? . 1_455
F(11) H(12) 2.483 ? . 1_455
F(11) H(37) 3.136 ? . 2_666
F(11) H(43) 3.062 ? . .
F(11) H(44) 3.036 ? . .
F(11) H(45) 2.968 ? . .
F(11) H(46) 3.558 ? . .
F(11) H(47) 3.010 ? . .
F(11) H(48) 2.610 ? . .
F(11) H(53) 3.427 ? . 1_456
F(12) H(3) 2.328 ? . .
F(12) H(15) 2.182 ? . 2_657
F(12) H(16) 2.969 ? . 2_657
F(12) H(39) 2.615 ? . 1_556
F(12) H(41) 2.665 ? . 1_556
F(13) H(1) 2.761 ? . 2_667
F(13) H(2) 2.254 ? . 2_667
F(13) H(26) 2.699 ? . 2_667
F(13) H(27) 3.404 ? . 2_667
F(13) H(39) 2.767 ? . 1_556
F(13) H(41) 2.892 ? . 1_556
F(13) H(52) 2.677 ? . 2_666
F(13) H(53) 3.398 ? . 1_456
F(13) H(54) 3.155 ? . 1_456
F(14) H(12) 2.574 ? . 1_455
F(14) H(13) 2.385 ? . 1_455
F(14) H(15) 2.613 ? . 2_657
F(14) H(26) 3.051 ? . 2_667
F(14) H(27) 2.973 ? . 2_667
F(14) H(52) 3.335 ? . 2_666
F(15) H(2) 3.013 ? . .
F(15) H(2) 1.972 ? . 2_667
F(15) H(3) 2.567 ? . .
F(15) H(37) 3.321 ? . 1_556
F(15) H(37) 2.884 ? . 2_666
F(15) H(39) 2.290 ? . 1_556
F(15) H(39) 3.406 ? . 2_666
F(15) H(41) 2.715 ? . 1_556
F(15) H(42) 3.443 ? . 1_556
F(15) H(42) 3.515 ? . 2_666
F(16) H(7) 2.067 ? . 2_656
F(16) H(8) 3.266 ? . 2_656
F(16) H(10) 3.399 ? . 2_766
F(16) H(19) 2.562 ? . .
F(16) H(33) 3.424 ? . 2_666
F(16) H(38) 3.271 ? . .
F(16) H(40) 3.035 ? . .
F(17) H(17) 3.530 ? . 2_666
F(17) H(18) 2.497 ? . .
F(17) H(18) 2.052 ? . 2_666
F(17) H(19) 2.805 ? . .
F(17) H(32) 2.982 ? . .
F(17) H(32) 3.261 ? . 2_666
F(17) H(33) 2.854 ? . 2_666
F(17) H(35) 2.853 ? . .
F(17) H(35) 3.188 ? . 2_666
F(17) H(36) 3.046 ? . 2_666
F(18) H(11) 3.137 ? . 2_766
F(18) H(17) 2.664 ? . 2_666
F(18) H(18) 2.974 ? . 2_666
F(18) H(37) 2.835 ? . .
F(18) H(38) 2.720 ? . .
F(18) H(40) 2.915 ? . .
F(18) H(42) 2.576 ? . .
F(18) H(43) 2.269 ? . 2_666
F(18) H(45) 3.569 ? . 2_666
F(18) H(46) 3.134 ? . 2_666
F(18) H(48) 2.632 ? . 2_666
F(19) H(10) 2.854 ? . 2_766
F(19) H(11) 3.308 ? . 2_766
F(19) H(19) 3.002 ? . .
F(19) H(32) 3.175 ? . .
F(19) H(35) 3.025 ? . .
F(19) H(49) 2.646 ? . 2_766
F(19) H(51) 3.185 ? . 2_766
F(20) H(7) 3.328 ? . 2_656
F(20) H(8) 3.161 ? . 2_656
F(20) H(17) 2.887 ? . 2_666
F(20) H(18) 3.086 ? . 2_666
F(20) H(33) 2.342 ? . 2_666
F(20) H(36) 2.473 ? . 2_666
F(20) H(37) 3.262 ? . .
F(20) H(38) 2.163 ? . .
F(20) H(40) 2.573 ? . .
F(20) H(41) 3.426 ? . .
F(20) H(42) 2.692 ? . .
O(1) H(8) 2.672 ? . 1_565
O(1) H(16) 2.729 ? . 1_565
O(1) H(24) 2.448 ? . 1_565
O(1) H(33) 3.351 ? . .
O(1) H(36) 3.298 ? . .
O(1) H(38) 2.956 ? . 2_666
O(1) H(40) 3.559 ? . 2_666
O(1) H(41) 3.108 ? . 2_666
O(2) H(1) 2.601 ? . .
O(2) H(9) 2.849 ? . .
O(2) H(17) 3.043 ? . .
O(2) H(33) 3.444 ? . .
O(2) H(36) 3.200 ? . .
O(2) H(38) 2.887 ? . 2_666
O(2) H(39) 3.477 ? . 2_666
O(2) H(41) 3.176 ? . 2_666
O(2) H(42) 3.235 ? . 2_666
O(3) H(6) 3.237 ? . 2_666
O(3) H(20) 2.753 ? . 1_565
O(3) H(21) 3.241 ? . 1_565
O(3) H(22) 2.861 ? . 2_766
O(3) H(23) 2.481 ? . 2_766
O(4) H(20) 3.057 ? . 1_565
O(4) H(29) 3.470 ? . 2_676
O(4) H(30) 2.641 ? . 2_676
O(5) H(21) 2.374 ? . 2_766
O(5) H(22) 2.659 ? . 2_766
O(5) H(23) 2.920 ? . 1_565
O(6) H(8) 2.821 ? . 1_565
O(6) H(22) 2.898 ? . 2_766
O(6) H(24) 3.357 ? . 1_565
O(6) H(28) 2.397 ? . .
O(7) H(7) 3.342 ? . 1_565
O(7) H(8) 2.814 ? . 1_565
O(7) H(18) 3.595 ? . 2_666
O(7) H(19) 2.879 ? . 2_666
O(7) H(28) 2.254 ? . .
O(7) H(30) 3.238 ? . .
O(8) H(3) 3.585 ? . 1_554
O(8) H(7) 3.504 ? . 2_656
O(8) H(8) 3.295 ? . 2_656
O(8) H(16) 2.609 ? . 2_656
O(9) H(2) 3.599 ? . 1_554
O(9) H(10) 3.515 ? . 2_766
O(9) H(11) 2.660 ? . 2_766
O(9) H(53) 3.232 ? . 2_765
O(9) H(54) 3.498 ? . 2_765
O(10) H(2) 2.207 ? . 1_554
O(10) H(2) 2.408 ? . 2_666
O(10) H(3) 2.882 ? . 1_554
O(10) H(3) 3.294 ? . 2_666
O(10) H(39) 3.387 ? . 2_665
O(11) H(28) 2.933 ? . 2_666
O(11) H(29) 2.654 ? . 2_666
O(11) H(30) 3.237 ? . 2_666
O(12) H(21) 3.489 ? . 1_455
O(12) H(22) 3.111 ? . 1_455
O(12) H(28) 2.619 ? . 2_666
O(12) H(29) 3.165 ? . 2_666
O(12) H(32) 2.621 ? . 2_666
O(12) H(34) 3.510 ? . 2_666
O(12) H(35) 2.876 ? . 2_666
O(13) H(28) 2.586 ? . 2_666
O(13) H(29) 3.038 ? . 2_666
O(13) H(30) 3.518 ? . 2_666
O(13) H(32) 2.793 ? . 2_666
O(13) H(35) 3.044 ? . 2_666
O(14) H(12) 3.291 ? . 1_455
O(14) H(21) 2.817 ? . 1_455
O(14) H(32) 3.363 ? . 2_666
O(14) H(35) 3.513 ? . 2_666
O(15) H(31) 2.326 ? . .
O(15) H(32) 3.264 ? . .
O(15) H(33) 3.541 ? . .
O(15) H(34) 2.752 ? . .
O(15) H(35) 2.998 ? . .
O(15) H(36) 3.210 ? . .
O(16) H(31) 2.910 ? . .
O(16) H(32) 3.579 ? . .
O(16) H(34) 2.938 ? . .
O(16) H(35) 3.445 ? . .
O(17) H(25) 3.424 ? . 2_766
O(17) H(26) 2.283 ? . 2_766
O(18) H(1) 3.256 ? . 1_554
O(18) H(12) 3.483 ? . 1_554
O(18) H(13) 2.998 ? . 1_554
O(18) H(26) 3.377 ? . 2_766
O(19) H(13) 2.659 ? . 1_554
O(19) H(25) 3.097 ? . 2_766
O(19) H(26) 2.601 ? . 2_766
O(19) H(27) 2.987 ? . 2_766
O(20) H(4) 3.233 ? . 1_554
O(20) H(13) 2.973 ? . 1_554
O(21) H(3) 3.343 ? . 1_554
O(21) H(4) 2.767 ? . 1_554
O(21) H(15) 3.404 ? . 2_656
O(21) H(16) 3.495 ? . 2_656
O(22) H(4) 3.003 ? . 2_656
N(1) H(37) 3.313 ? . 2_666
N(1) H(39) 3.235 ? . 2_666
N(1) H(41) 3.573 ? . 2_666
N(1) H(42) 3.092 ? . 2_666
N(7) H(53) 3.446 ? . 1_556
N(12) H(14) 3.518 ? . 2_757
N(13) H(33) 3.530 ? . .
N(13) H(35) 3.599 ? . .
N(13) H(36) 3.366 ? . .
N(18) H(22) 3.550 ? . 2_756
N(19) H(1) 3.470 ? . .
N(19) H(16) 3.440 ? . 1_565
N(19) H(24) 3.102 ? . 1_565
N(19) H(36) 3.536 ? . .
N(19) H(38) 3.164 ? . 2_666
N(19) H(39) 3.592 ? . 2_666
N(19) H(41) 3.185 ? . 2_666
N(20) H(20) 3.287 ? . 1_565
N(20) H(22) 3.330 ? . 2_766
N(20) H(23) 3.549 ? . 2_766
N(20) H(30) 3.356 ? . 2_676
N(21) H(8) 3.551 ? . 1_565
N(21) H(21) 3.420 ? . 2_766
N(21) H(22) 3.131 ? . 2_766
N(21) H(23) 3.518 ? . 1_565
N(21) H(28) 3.103 ? . .
N(22) H(8) 3.202 ? . 1_565
N(22) H(22) 3.455 ? . 2_766
N(22) H(28) 2.651 ? . .
N(23) H(3) 3.549 ? . 1_554
N(23) H(11) 3.477 ? . 2_766
N(24) H(2) 2.837 ? . 1_554
N(24) H(2) 3.289 ? . 2_666
N(24) H(3) 3.111 ? . 1_554
N(24) H(11) 3.287 ? . 2_766
N(25) H(28) 3.128 ? . 2_666
N(25) H(29) 3.190 ? . 2_666
N(25) H(32) 3.486 ? . 2_666
N(26) H(32) 3.310 ? . 2_666
N(26) H(35) 3.504 ? . 2_666
N(27) H(31) 2.842 ? . .
N(27) H(34) 3.073 ? . .
N(27) H(35) 3.565 ? . .
N(28) H(1) 3.533 ? . 1_554
N(28) H(26) 3.110 ? . 2_766
N(29) H(13) 2.902 ? . 1_554
N(29) H(26) 3.570 ? . 2_766
C(1) H(42) 3.544 ? . 2_666
C(1) H(52) 3.479 ? . 1_556
C(5) H(29) 2.941 ? . 2_666
C(5) H(30) 3.569 ? . 2_666
C(6) H(29) 3.392 ? . 2_666
C(7) H(29) 3.535 ? . 2_666
C(10) H(43) 3.567 ? . 1_655
C(10) H(45) 3.342 ? . 1_655
C(10) H(48) 3.059 ? . 1_655
C(10) H(53) 2.839 ? . 1_556
C(11) H(45) 3.189 ? . 1_655
C(11) H(48) 3.363 ? . 1_655
C(11) H(53) 3.108 ? . 1_556
C(12) H(45) 2.842 ? . 1_655
C(12) H(47) 3.454 ? . 1_655
C(12) H(48) 3.366 ? . 1_655
C(15) H(14) 3.232 ? . 2_757
C(16) H(27) 3.423 ? . 1_545
C(18) H(30) 3.534 ? . 2_666
C(19) H(30) 3.349 ? . 2_666
C(20) H(30) 3.222 ? . 2_666
C(23) H(22) 3.141 ? . 2_756
C(25) H(24) 3.205 ? . 1_565
C(26) H(5) 3.341 ? . 2_666
C(26) H(22) 3.320 ? . 2_766
C(27) H(18) 3.497 ? . .
C(28) H(2) 3.254 ? . 2_666
C(29) H(11) 3.528 ? . 1_455
C(29) H(12) 3.268 ? . 1_455
C(30) H(31) 3.200 ? . 2_766
C(30) H(34) 3.513 ? . 2_766
C(31) H(1) 3.316 ? . 1_554
C(31) H(26) 3.529 ? . 1_554
C(32) H(6) 3.454 ? . 2_656
C(32) H(25) 3.234 ? . 2_766
B(1) H(6) 2.903 ? . 2_656
B(1) H(7) 3.272 ? . 2_656
B(1) H(10) 2.788 ? . 2_766
B(1) H(20) 3.527 ? . .
B(1) H(23) 3.220 ? . 2_756
B(1) H(25) 2.942 ? . 2_766
B(1) H(34) 3.464 ? . 2_766
B(1) H(49) 3.153 ? . 2_766
B(2) H(4) 3.397 ? . .
B(2) H(5) 3.147 ? . .
B(2) H(14) 2.861 ? . 2_657
B(2) H(15) 3.420 ? . 2_657
B(2) H(44) 3.170 ? . .
B(2) H(47) 2.868 ? . .
B(3) H(2) 3.219 ? . 2_667
B(3) H(3) 3.216 ? . .
B(3) H(12) 3.068 ? . 1_455
B(3) H(15) 2.971 ? . 2_657
B(3) H(26) 3.442 ? . 2_667
B(3) H(39) 3.133 ? . 1_556
B(3) H(41) 3.256 ? . 1_556
B(3) H(52) 3.470 ? . 2_666
B(4) H(2) 2.685 ? . 2_667
B(4) H(3) 2.952 ? . .
B(4) H(12) 3.378 ? . 1_455
B(4) H(15) 3.504 ? . 2_657
B(4) H(37) 3.531 ? . 2_666
B(4) H(39) 2.882 ? . 1_556
B(4) H(41) 3.118 ? . 1_556
B(4) H(52) 3.585 ? . 2_666
B(5) H(7) 3.404 ? . 2_656
B(5) H(10) 3.578 ? . 2_766
B(5) H(11) 3.534 ? . 2_766
B(5) H(17) 3.555 ? . 2_666
B(5) H(18) 3.060 ? . 2_666
B(5) H(19) 3.137 ? . .
B(5) H(33) 3.564 ? . 2_666
B(5) H(35) 3.495 ? . .
B(5) H(38) 3.342 ? . .
B(5) H(40) 3.337 ? . .
B(5) H(42) 3.506 ? . .
B(5) H(43) 3.310 ? . 2_666
B(5) H(48) 3.569 ? . 2_666
B(6) H(7) 3.303 ? . 2_656
B(6) H(17) 3.475 ? . 2_666
B(6) H(18) 2.946 ? . 2_666
B(6) H(19) 3.046 ? . .
B(6) H(33) 3.273 ? . 2_666
B(6) H(36) 3.479 ? . 2_666
B(6) H(38) 3.256 ? . .
B(6) H(40) 3.301 ? . .
B(6) H(42) 3.489 ? . .
B(6) H(43) 3.485 ? . 2_666
H(1) F(13) 2.761 ? . 2_667
H(1) O(2) 2.601 ? . .
H(1) O(18) 3.256 ? . 1_556
H(1) N(19) 3.470 ? . .
H(1) N(28) 3.533 ? . 1_556
H(1) C(31) 3.316 ? . 1_556
H(1) H(26) 3.020 ? . .
H(1) H(52) 2.846 ? . 1_556
H(1) H(53) 3.187 ? . 1_556
H(2) F(11) 3.503 ? . 2_667
H(2) F(13) 2.254 ? . 2_667
H(2) F(15) 3.013 ? . .
H(2) F(15) 1.972 ? . 2_667
H(2) O(9) 3.599 ? . 1_556
H(2) O(10) 2.207 ? . 1_556
H(2) O(10) 2.408 ? . 2_666
H(2) N(24) 2.837 ? . 1_556
H(2) N(24) 3.289 ? . 2_666
H(2) C(28) 3.254 ? . 2_666
H(2) B(3) 3.219 ? . 2_667
H(2) B(4) 2.685 ? . 2_667
H(2) H(37) 3.048 ? . 2_666
H(2) H(39) 2.664 ? . 2_666
H(2) H(41) 3.053 ? . 2_666
H(2) H(42) 2.920 ? . 2_666
H(3) F(11) 3.185 ? . .
H(3) F(12) 2.328 ? . .
H(3) F(15) 2.567 ? . .
H(3) O(8) 3.585 ? . 1_556
H(3) O(10) 2.882 ? . 1_556
H(3) O(10) 3.294 ? . 2_666
H(3) O(21) 3.343 ? . 1_556
H(3) N(23) 3.549 ? . 1_556
H(3) N(24) 3.111 ? . 1_556
H(3) B(3) 3.216 ? . .
H(3) B(4) 2.952 ? . .
H(3) H(39) 3.192 ? . 1_556
H(3) H(41) 3.474 ? . 1_556
H(4) F(6) 3.452 ? . .
H(4) F(9) 2.323 ? . .
H(4) F(10) 2.392 ? . .
H(4) O(20) 3.233 ? . 1_556
H(4) O(21) 2.767 ? . 1_556
H(4) O(22) 3.003 ? . 2_656
H(4) B(2) 3.397 ? . .
H(5) F(6) 2.384 ? . .
H(5) F(9) 2.720 ? . .
H(5) F(10) 3.100 ? . .
H(5) C(26) 3.341 ? . 2_666
H(5) B(2) 3.147 ? . .
H(5) H(29) 2.466 ? . 2_666
H(5) H(30) 3.430 ? . 2_666
H(6) F(2) 2.736 ? . 2_656
H(6) F(3) 2.888 ? . 2_656
H(6) F(4) 2.418 ? . 2_656
H(6) F(6) 3.524 ? . .
H(6) O(3) 3.237 ? . 2_666
H(6) C(32) 3.454 ? . 2_656
H(6) B(1) 2.903 ? . 2_656
H(6) H(23) 3.274 ? . 1_455
H(6) H(29) 3.260 ? . 2_666
H(7) F(2) 2.497 ? . 2_656
H(7) F(3) 2.783 ? . 2_656
H(7) F(16) 2.067 ? . 2_656
H(7) F(20) 3.328 ? . 2_656
H(7) O(7) 3.342 ? . 1_545
H(7) O(8) 3.504 ? . 2_656
H(7) B(1) 3.272 ? . 2_656
H(7) B(5) 3.404 ? . 2_656
H(7) B(6) 3.303 ? . 2_656
H(7) H(19) 3.130 ? . 2_656
H(7) H(40) 3.474 ? . 2_656
H(8) F(16) 3.266 ? . 2_656
H(8) F(20) 3.161 ? . 2_656
H(8) O(1) 2.672 ? . 1_545
H(8) O(6) 2.821 ? . 1_545
H(8) O(7) 2.814 ? . 1_545
H(8) O(8) 3.295 ? . 2_656
H(8) N(21) 3.551 ? . 1_545
H(8) N(22) 3.202 ? . 1_545
H(8) H(33) 3.440 ? . 1_545
H(8) H(38) 3.570 ? . 2_656
H(8) H(40) 3.482 ? . 2_656
H(9) F(1) 2.471 ? . 2_766
H(9) O(2) 2.849 ? . .
H(9) H(31) 3.485 ? . .
H(10) F(1) 2.553 ? . 2_766
H(10) F(2) 1.946 ? . 2_766
H(10) F(3) 3.471 ? . 2_766
H(10) F(16) 3.399 ? . 2_766
H(10) F(19) 2.854 ? . 2_766
H(10) O(9) 3.515 ? . 2_766
H(10) B(1) 2.788 ? . 2_766
H(10) B(5) 3.578 ? . 2_766
H(10) H(25) 3.386 ? . .
H(11) F(11) 2.724 ? . 1_655
H(11) F(18) 3.137 ? . 2_766
H(11) F(19) 3.308 ? . 2_766
H(11) O(9) 2.660 ? . 2_766
H(11) N(23) 3.477 ? . 2_766
H(11) N(24) 3.287 ? . 2_766
H(11) C(29) 3.528 ? . 1_655
H(11) B(5) 3.534 ? . 2_766
H(11) H(37) 3.041 ? . 2_766
H(11) H(40) 3.485 ? . 2_766
H(11) H(43) 3.018 ? . 1_655
H(11) H(45) 3.130 ? . 1_655
H(11) H(48) 2.575 ? . 1_655
H(11) H(53) 2.823 ? . 1_556
H(12) F(7) 2.949 ? . 1_655
H(12) F(8) 3.211 ? . 1_655
H(12) F(11) 2.483 ? . 1_655
H(12) F(14) 2.574 ? . 1_655
H(12) O(14) 3.291 ? . 1_655
H(12) O(18) 3.483 ? . 1_556
H(12) C(29) 3.268 ? . 1_655
H(12) B(3) 3.068 ? . 1_655
H(12) B(4) 3.378 ? . 1_655
H(12) H(44) 3.446 ? . 1_655
H(12) H(45) 2.400 ? . 1_655
H(12) H(47) 2.799 ? . 1_655
H(12) H(48) 2.922 ? . 1_655
H(13) F(8) 3.593 ? . 1_655
H(13) F(14) 2.385 ? . 1_655
H(13) O(18) 2.998 ? . 1_556
H(13) O(19) 2.659 ? . 1_556
H(13) O(20) 2.973 ? . 1_556
H(13) N(29) 2.902 ? . 1_556
H(14) F(5) 2.365 ? . 2_657
H(14) F(7) 3.494 ? . 2_657
H(14) F(8) 2.733 ? . 2_657
H(14) F(9) 2.752 ? . 2_657
H(14) F(10) 2.855 ? . 2_657
H(14) N(12) 3.518 ? . 2_757
H(14) C(15) 3.232 ? . 2_757
H(14) B(2) 2.861 ? . 2_657
H(14) H(14) 3.217 ? . 2_757
H(15) F(7) 3.553 ? . 2_657
H(15) F(8) 2.613 ? . 2_657
H(15) F(9) 3.099 ? . 2_657
H(15) F(10) 2.608 ? . 2_657
H(15) F(12) 2.182 ? . 2_657
H(15) F(14) 2.613 ? . 2_657
H(15) O(21) 3.404 ? . 2_656
H(15) B(2) 3.420 ? . 2_657
H(15) B(3) 2.971 ? . 2_657
H(15) B(4) 3.504 ? . 2_657
H(16) F(12) 2.969 ? . 2_657
H(16) O(1) 2.729 ? . 1_545
H(16) O(8) 2.609 ? . 2_656
H(16) O(21) 3.495 ? . 2_656
H(16) N(19) 3.440 ? . 1_545
H(16) H(27) 3.164 ? . 1_545
H(16) H(39) 3.543 ? . 2_656
H(16) H(41) 3.121 ? . 2_656
H(17) F(17) 3.530 ? . 2_666
H(17) F(18) 2.664 ? . 2_666
H(17) F(20) 2.887 ? . 2_666
H(17) O(2) 3.043 ? . .
H(17) B(5) 3.555 ? . 2_666
H(17) B(6) 3.475 ? . 2_666
H(17) H(36) 3.550 ? . .
H(17) H(38) 3.393 ? . 2_666
H(17) H(42) 3.075 ? . 2_666
H(18) F(17) 2.497 ? . .
H(18) F(17) 2.052 ? . 2_666
H(18) F(18) 2.974 ? . 2_666
H(18) F(20) 3.086 ? . 2_666
H(18) O(7) 3.595 ? . 2_666
H(18) C(27) 3.497 ? . .
H(18) B(5) 3.060 ? . 2_666
H(18) B(6) 2.946 ? . 2_666
H(18) H(18) 3.551 ? . 2_666
H(18) H(31) 3.537 ? . .
H(18) H(32) 3.334 ? . .
H(18) H(32) 3.251 ? . 2_666
H(18) H(33) 3.060 ? . .
H(18) H(35) 3.101 ? . .
H(18) H(35) 3.293 ? . 2_666
H(18) H(36) 2.986 ? . .
H(19) F(3) 2.825 ? . .
H(19) F(16) 2.562 ? . .
H(19) F(17) 2.805 ? . .
H(19) F(19) 3.002 ? . .
H(19) O(7) 2.879 ? . 2_666
H(19) B(5) 3.137 ? . .
H(19) B(6) 3.046 ? . .
H(19) H(7) 3.130 ? . 2_656
H(19) H(30) 3.509 ? . 2_666
H(20) F(3) 2.358 ? . .
H(20) O(3) 2.753 ? . 1_545
H(20) O(4) 3.057 ? . 1_545
H(20) N(20) 3.287 ? . 1_545
H(20) B(1) 3.527 ? . .
H(20) H(30) 3.075 ? . 2_666
H(21) O(3) 3.241 ? . 1_545
H(21) O(5) 2.374 ? . 2_766
H(21) O(12) 3.489 ? . 1_655
H(21) O(14) 2.817 ? . 1_655
H(21) N(21) 3.420 ? . 2_766
H(21) H(34) 3.441 ? . 2_766
H(22) O(3) 2.861 ? . 2_766
H(22) O(5) 2.659 ? . 2_766
H(22) O(6) 2.898 ? . 2_766
H(22) O(12) 3.111 ? . 1_655
H(22) N(18) 3.550 ? . 2_756
H(22) N(20) 3.330 ? . 2_766
H(22) N(21) 3.131 ? . 2_766
H(22) N(22) 3.455 ? . 2_766
H(22) C(23) 3.141 ? . 2_756
H(22) C(26) 3.320 ? . 2_766
H(22) H(22) 3.019 ? . 2_756
H(22) H(28) 2.915 ? . 2_766
H(22) H(29) 3.243 ? . 2_766
H(23) F(4) 2.044 ? . 2_756
H(23) F(6) 3.254 ? . 1_655
H(23) O(3) 2.481 ? . 2_766
H(23) O(5) 2.920 ? . 1_545
H(23) N(20) 3.549 ? . 2_766
H(23) N(21) 3.518 ? . 1_545
H(23) B(1) 3.220 ? . 2_756
H(23) H(6) 3.274 ? . 1_655
H(23) H(29) 3.479 ? . 2_766
H(24) F(4) 2.974 ? . 2_756
H(24) F(5) 2.880 ? . 1_655
H(24) O(1) 2.448 ? . 1_545
H(24) O(6) 3.357 ? . 1_545
H(24) N(19) 3.102 ? . 1_545
H(24) C(25) 3.205 ? . 1_545
H(24) H(25) 3.076 ? . 1_545
H(24) H(27) 2.933 ? . 1_545
H(25) F(1) 2.979 ? . 2_766
H(25) F(2) 2.730 ? . 2_766
H(25) F(4) 2.557 ? . 2_766
H(25) F(5) 3.473 ? . 1_665
H(25) O(17) 3.424 ? . 2_766
H(25) O(19) 3.097 ? . 2_766
H(25) C(32) 3.234 ? . 2_766
H(25) B(1) 2.942 ? . 2_766
H(25) H(10) 3.386 ? . .
H(25) H(24) 3.076 ? . 1_565
H(26) F(13) 2.699 ? . 2_667
H(26) F(14) 3.051 ? . 2_667
H(26) O(17) 2.283 ? . 2_766
H(26) O(18) 3.377 ? . 2_766
H(26) O(19) 2.601 ? . 2_766
H(26) N(28) 3.110 ? . 2_766
H(26) N(29) 3.570 ? . 2_766
H(26) C(31) 3.529 ? . 1_556
H(26) B(3) 3.442 ? . 2_667
H(26) H(1) 3.020 ? . .
H(26) H(52) 2.737 ? . 1_556
H(26) H(53) 3.511 ? . 1_556
H(27) F(5) 2.962 ? . 1_665
H(27) F(13) 3.404 ? . 2_667
H(27) F(14) 2.973 ? . 2_667
H(27) O(19) 2.987 ? . 2_766
H(27) C(16) 3.423 ? . 1_565
H(27) H(16) 3.164 ? . 1_565
H(27) H(24) 2.933 ? . 1_565
H(28) O(6) 2.397 ? . .
H(28) O(7) 2.254 ? . .
H(28) O(11) 2.933 ? . 2_666
H(28) O(12) 2.619 ? . 2_666
H(28) O(13) 2.586 ? . 2_666
H(28) N(21) 3.103 ? . .
H(28) N(22) 2.651 ? . .
H(28) N(25) 3.128 ? . 2_666
H(28) H(22) 2.915 ? . 2_766
H(29) F(6) 2.927 ? . 2_666
H(29) O(4) 3.470 ? . 2_676
H(29) O(11) 2.654 ? . 2_666
H(29) O(12) 3.165 ? . 2_666
H(29) O(13) 3.038 ? . 2_666
H(29) N(25) 3.190 ? . 2_666
H(29) C(5) 2.941 ? . 2_666
H(29) C(6) 3.392 ? . 2_666
H(29) C(7) 3.535 ? . 2_666
H(29) H(5) 2.466 ? . 2_666
H(29) H(6) 3.260 ? . 2_666
H(29) H(22) 3.243 ? . 2_766
H(29) H(23) 3.479 ? . 2_766
H(30) O(4) 2.641 ? . 2_676
H(30) O(7) 3.238 ? . .
H(30) O(11) 3.237 ? . 2_666
H(30) O(13) 3.518 ? . 2_666
H(30) N(20) 3.356 ? . 2_676
H(30) C(5) 3.569 ? . 2_666
H(30) C(18) 3.534 ? . 2_666
H(30) C(19) 3.349 ? . 2_666
H(30) C(20) 3.222 ? . 2_666
H(30) H(5) 3.430 ? . 2_666
H(30) H(19) 3.509 ? . 2_666
H(30) H(20) 3.075 ? . 2_666
H(31) F(1) 2.606 ? . 2_766
H(31) O(15) 2.326 ? . .
H(31) O(16) 2.910 ? . .
H(31) N(27) 2.842 ? . .
H(31) C(30) 3.200 ? . 2_766
H(31) H(9) 3.485 ? . .
H(31) H(18) 3.537 ? . .
H(31) H(50) 2.747 ? . 2_766
H(31) H(51) 2.817 ? . 2_766
H(32) F(17) 2.982 ? . .
H(32) F(17) 3.261 ? . 2_666
H(32) F(19) 3.175 ? . .
H(32) O(12) 2.621 ? . 2_666
H(32) O(13) 2.793 ? . 2_666
H(32) O(14) 3.363 ? . 2_666
H(32) O(15) 3.264 ? . .
H(32) O(16) 3.579 ? . .
H(32) N(25) 3.486 ? . 2_666
H(32) N(26) 3.310 ? . 2_666
H(32) H(18) 3.334 ? . .
H(32) H(18) 3.251 ? . 2_666
H(33) F(16) 3.424 ? . 2_666
H(33) F(17) 2.854 ? . 2_666
H(33) F(20) 2.342 ? . 2_666
H(33) O(1) 3.351 ? . .
H(33) O(2) 3.444 ? . .
H(33) O(15) 3.541 ? . .
H(33) N(13) 3.530 ? . .
H(33) B(5) 3.564 ? . 2_666
H(33) B(6) 3.273 ? . 2_666
H(33) H(8) 3.440 ? . 1_565
H(33) H(18) 3.060 ? . .
H(34) F(1) 2.622 ? . 2_766
H(34) O(12) 3.510 ? . 2_666
H(34) O(15) 2.752 ? . .
H(34) O(16) 2.938 ? . .
H(34) N(27) 3.073 ? . .
H(34) C(30) 3.513 ? . 2_766
H(34) B(1) 3.464 ? . 2_766
H(34) H(21) 3.441 ? . 2_766
H(34) H(50) 3.158 ? . 2_766
H(34) H(51) 2.989 ? . 2_766
H(35) F(17) 2.853 ? . .
H(35) F(17) 3.188 ? . 2_666
H(35) F(19) 3.025 ? . .
H(35) O(12) 2.876 ? . 2_666
H(35) O(13) 3.044 ? . 2_666
H(35) O(14) 3.513 ? . 2_666
H(35) O(15) 2.998 ? . .
H(35) O(16) 3.445 ? . .
H(35) N(13) 3.599 ? . .
H(35) N(26) 3.504 ? . 2_666
H(35) N(27) 3.565 ? . .
H(35) B(5) 3.495 ? . .
H(35) H(18) 3.101 ? . .
H(35) H(18) 3.293 ? . 2_666
H(35) H(50) 3.566 ? . 2_766
H(35) H(51) 3.493 ? . 2_766
H(36) F(1) 3.401 ? . 2_766
H(36) F(17) 3.046 ? . 2_666
H(36) F(20) 2.473 ? . 2_666
H(36) O(1) 3.298 ? . .
H(36) O(2) 3.200 ? . .
H(36) O(15) 3.210 ? . .
H(36) N(13) 3.366 ? . .
H(36) N(19) 3.536 ? . .
H(36) B(6) 3.479 ? . 2_666
H(36) H(17) 3.550 ? . .
H(36) H(18) 2.986 ? . .
H(37) F(11) 3.136 ? . 2_666
H(37) F(15) 3.321 ? . 1_554
H(37) F(15) 2.884 ? . 2_666
H(37) F(18) 2.835 ? . .
H(37) F(20) 3.262 ? . .
H(37) N(1) 3.313 ? . 2_666
H(37) B(4) 3.531 ? . 2_666
H(37) H(2) 3.048 ? . 2_666
H(37) H(11) 3.041 ? . 2_766
H(37) H(43) 3.161 ? . 2_666
H(37) H(48) 3.276 ? . 2_666
H(38) F(16) 3.271 ? . .
H(38) F(18) 2.720 ? . .
H(38) F(20) 2.163 ? . .
H(38) O(1) 2.956 ? . 2_666
H(38) O(2) 2.887 ? . 2_666
H(38) N(19) 3.164 ? . 2_666
H(38) B(5) 3.342 ? . .
H(38) B(6) 3.256 ? . .
H(38) H(8) 3.570 ? . 2_656
H(38) H(17) 3.393 ? . 2_666
H(39) F(12) 2.615 ? . 1_554
H(39) F(13) 2.767 ? . 1_554
H(39) F(15) 2.290 ? . 1_554
H(39) F(15) 3.406 ? . 2_666
H(39) O(2) 3.477 ? . 2_666
H(39) O(10) 3.387 ? . 2_665
H(39) N(1) 3.235 ? . 2_666
H(39) N(19) 3.592 ? . 2_666
H(39) B(3) 3.133 ? . 1_554
H(39) B(4) 2.882 ? . 1_554
H(39) H(2) 2.664 ? . 2_666
H(39) H(3) 3.192 ? . 1_554
H(39) H(16) 3.543 ? . 2_656
H(40) F(16) 3.035 ? . .
H(40) F(18) 2.915 ? . .
H(40) F(20) 2.573 ? . .
H(40) O(1) 3.559 ? . 2_666
H(40) B(5) 3.337 ? . .
H(40) B(6) 3.301 ? . .
H(40) H(7) 3.474 ? . 2_656
H(40) H(8) 3.482 ? . 2_656
H(40) H(11) 3.485 ? . 2_766
H(41) F(12) 2.665 ? . 1_554
H(41) F(13) 2.892 ? . 1_554
H(41) F(15) 2.715 ? . 1_554
H(41) F(20) 3.426 ? . .
H(41) O(1) 3.108 ? . 2_666
H(41) O(2) 3.176 ? . 2_666
H(41) N(1) 3.573 ? . 2_666
H(41) N(19) 3.185 ? . 2_666
H(41) B(3) 3.256 ? . 1_554
H(41) B(4) 3.118 ? . 1_554
H(41) H(2) 3.053 ? . 2_666
H(41) H(3) 3.474 ? . 1_554
H(41) H(16) 3.121 ? . 2_656
H(42) F(15) 3.443 ? . 1_554
H(42) F(15) 3.515 ? . 2_666
H(42) F(18) 2.576 ? . .
H(42) F(20) 2.692 ? . .
H(42) O(2) 3.235 ? . 2_666
H(42) N(1) 3.092 ? . 2_666
H(42) C(1) 3.544 ? . 2_666
H(42) B(5) 3.506 ? . .
H(42) B(6) 3.489 ? . .
H(42) H(2) 2.920 ? . 2_666
H(42) H(17) 3.075 ? . 2_666
H(42) H(43) 3.216 ? . 2_666
H(42) H(48) 3.499 ? . 2_666
H(43) F(11) 3.062 ? . .
H(43) F(18) 2.269 ? . 2_666
H(43) C(10) 3.567 ? . 1_455
H(43) B(5) 3.310 ? . 2_666
H(43) B(6) 3.485 ? . 2_666
H(43) H(11) 3.018 ? . 1_455
H(43) H(37) 3.161 ? . 2_666
H(43) H(42) 3.216 ? . 2_666
H(44) F(6) 2.973 ? . .
H(44) F(7) 2.909 ? . .
H(44) F(8) 2.871 ? . .
H(44) F(9) 3.424 ? . .
H(44) F(10) 2.668 ? . .
H(44) F(11) 3.036 ? . .
H(44) B(2) 3.170 ? . .
H(44) H(12) 3.446 ? . 1_455
H(45) F(6) 3.427 ? . .
H(45) F(7) 2.714 ? . .
H(45) F(8) 3.112 ? . .
H(45) F(11) 2.968 ? . .
H(45) F(18) 3.569 ? . 2_666
H(45) C(10) 3.342 ? . 1_455
H(45) C(11) 3.189 ? . 1_455
H(45) C(12) 2.842 ? . 1_455
H(45) H(11) 3.130 ? . 1_455
H(45) H(12) 2.400 ? . 1_455
H(46) F(6) 3.477 ? . .
H(46) F(10) 3.490 ? . .
H(46) F(11) 3.558 ? . .
H(46) F(18) 3.134 ? . 2_666
H(47) F(6) 2.717 ? . .
H(47) F(7) 2.251 ? . .
H(47) F(8) 2.426 ? . .
H(47) F(9) 3.478 ? . .
H(47) F(10) 2.664 ? . .
H(47) F(11) 3.010 ? . .
H(47) C(12) 3.454 ? . 1_455
H(47) B(2) 2.868 ? . .
H(47) H(12) 2.799 ? . 1_455
H(48) F(11) 2.610 ? . .
H(48) F(18) 2.632 ? . 2_666
H(48) C(10) 3.059 ? . 1_455
H(48) C(11) 3.363 ? . 1_455
H(48) C(12) 3.366 ? . 1_455
H(48) B(5) 3.569 ? . 2_666
H(48) H(11) 2.575 ? . 1_455
H(48) H(12) 2.922 ? . 1_455
H(48) H(37) 3.276 ? . 2_666
H(48) H(42) 3.499 ? . 2_666
H(49) F(1) 2.787 ? . 2_766
H(49) F(2) 3.555 ? . 2_766
H(49) F(3) 2.828 ? . 2_766
H(49) F(19) 2.646 ? . 2_766
H(49) B(1) 3.153 ? . 2_766
H(50) F(1) 2.874 ? . .
H(50) H(31) 2.747 ? . 2_766
H(50) H(34) 3.158 ? . 2_766
H(50) H(35) 3.566 ? . 2_766
H(51) F(1) 3.112 ? . .
H(51) F(19) 3.185 ? . 2_766
H(51) H(31) 2.817 ? . 2_766
H(51) H(34) 2.989 ? . 2_766
H(51) H(35) 3.493 ? . 2_766
H(52) F(13) 2.677 ? . 2_666
H(52) F(14) 3.335 ? . 2_666
H(52) C(1) 3.479 ? . 1_554
H(52) B(3) 3.470 ? . 2_666
H(52) B(4) 3.585 ? . 2_666
H(52) H(1) 2.846 ? . 1_554
H(52) H(26) 2.737 ? . 1_554
H(53) F(11) 3.427 ? . 1_654
H(53) F(13) 3.398 ? . 1_654
H(53) O(9) 3.232 ? . 2_765
H(53) N(7) 3.446 ? . 1_554
H(53) C(10) 2.839 ? . 1_554
H(53) C(11) 3.108 ? . 1_554
H(53) H(1) 3.187 ? . 1_554
H(53) H(11) 2.823 ? . 1_554
H(53) H(26) 3.511 ? . 1_554
H(54) F(13) 3.155 ? . 1_654
H(54) O(9) 3.498 ? . 2_765

loop_
_geom_hbond_atom_site_label_D
_geom_hbond_atom_site_label_H
_geom_hbond_atom_site_label_A
_geom_hbond_site_symmetry_D
_geom_hbond_site_symmetry_H
_geom_hbond_site_symmetry_A
_geom_hbond_distance_DA
_geom_hbond_distance_DH
_geom_hbond_distance_HA
_geom_hbond_angle_DHA
_geom_hbond_publ_flag
N(1) H(2) F(13) . . 2_667 2.880(4) 0.88 2.25 128 no
N(6) H(7) F(2) . . 2_656 3.007(4) 0.88 2.50 118 no
N(6) H(7) F(16) . . 2_656 2.860(5) 0.88 2.07 149 no
N(7) H(10) F(2) . . 2_766 2.810(4) 0.88 1.95 167 no
N(12) H(15) F(12) . . 2_657 2.883(4) 0.88 2.18 136 no
N(13) H(18) F(17) . . . 3.071(4) 0.88 2.50 123 no
N(13) H(18) F(17) . . 2_666 2.889(4) 0.88 2.05 159 no
N(18) H(23) F(4) . . 2_756 2.774(4) 0.88 2.04 140 no
N(18) H(23) O(3) . . 2_766 3.082(5) 0.88 2.48 126 no
